data_4346506
loop_
_publ_author_name
'Ojeda-Amador, Ana I'
'Mart\'inez-Mart\'inez, Antonio J'
'Kennedy, Alan R.'
'O'Hara, Charles T'

_publ_section_title
;
 Synthetic and Structural Studies of Mixed Sodium
 Bis(trimethylsilyl)amide/Sodium Halide Aggregates in the Presence of
 \h(2)-N,N-, \h(3)-N,N,N/N,O,N-, and \h(4)-N,N,N,N-Donor Ligands.
;
_journal_issue 20
_journal_name_full 'Inorganic chemistry'
_journal_page_first 9833
_journal_page_last 9844
_journal_paper_doi 10.1021/acs.inorgchem.5b01584
_journal_volume 54
_journal_year 2015
_chemical_formula_moiety 'C46 H130 I N9 Na6 O2 Si10'
_chemical_formula_sum 'C46 H130 I N9 Na6 O2 Si10'
_chemical_formula_weight 1387.32
_space_group_crystal_system orthorhombic
_space_group_IT_number 29
_space_group_name_Hall 'P 2c -2ac'
_space_group_name_H-M_alt 'P c a 21'
_atom_sites_solution_hydrogens geom
_audit_creation_method SHELXL-2013
_cell_angle_alpha 90
_cell_angle_beta 90
_cell_angle_gamma 90
_cell_formula_units_Z 8
_cell_length_a 19.4798(6)
_cell_length_b 31.7695(3)
_cell_length_c 29.0262(4)
_cell_measurement_reflns_used 49634
_cell_measurement_temperature 123(2)
_cell_measurement_theta_max 30.1607
_cell_measurement_theta_min 2.8511
_cell_volume 17963.3(6)
_computing_cell_refinement CrysalisPro
_computing_data_collection CrysalisPro
_computing_data_reduction CrysalisPro
_computing_publication_material SHELXL2013
_computing_structure_refinement 'SHELXL-2013 (Sheldrick, 2013)'
_diffrn_ambient_temperature 123(2)
_diffrn_measured_fraction_theta_full 0.997
_diffrn_measured_fraction_theta_max 0.957
_diffrn_measurement_device_type 'Oxford Diffraction Xcalibur E'
_diffrn_measurement_method 'omega scans'
_diffrn_radiation_type MoK\a
_diffrn_radiation_wavelength 0.71073
_diffrn_reflns_av_R_equivalents 0.0622
_diffrn_reflns_av_unetI/netI 0.0674
_diffrn_reflns_Laue_measured_fraction_full 0.997
_diffrn_reflns_Laue_measured_fraction_max 0.957
_diffrn_reflns_limit_h_max 26
_diffrn_reflns_limit_h_min -26
_diffrn_reflns_limit_k_max 44
_diffrn_reflns_limit_k_min -44
_diffrn_reflns_limit_l_max 40
_diffrn_reflns_limit_l_min -38
_diffrn_reflns_number 266275
_diffrn_reflns_point_group_measured_fraction_full 0.998
_diffrn_reflns_point_group_measured_fraction_max 0.957
_diffrn_reflns_theta_full 27.000
_diffrn_reflns_theta_max 30.232
_diffrn_reflns_theta_min 3.403
_diffrn_source tube
_exptl_absorpt_coefficient_mu 0.551
_exptl_absorpt_correction_T_max 1.00000
_exptl_absorpt_correction_T_min 0.90917
_exptl_absorpt_correction_type multi-scan
_exptl_absorpt_process_details
;
CrysAlisPro, Oxford Diffraction Ltd.,
Version 1.171.34.40 (release 27-08-2010 CrysAlis171 .NET)
(compiled Aug 27 2010,11:50:40)
Empirical absorption correction using spherical harmonics,
 implemented in SCALE3 ABSPACK scaling algorithm.
;
_exptl_crystal_colour colourless
_exptl_crystal_density_diffrn 1.026
_exptl_crystal_description plate
_exptl_crystal_F_000 5952
_exptl_crystal_size_max 0.22
_exptl_crystal_size_mid 0.14
_exptl_crystal_size_min 0.10
_refine_diff_density_max 2.024
_refine_diff_density_min -0.557
_refine_diff_density_rms 0.072
_refine_ls_abs_structure_details
;
 Refined as an inversion twin.
;
_refine_ls_abs_structure_Flack 0.490(11)
_refine_ls_extinction_method none
_refine_ls_goodness_of_fit_ref 0.989
_refine_ls_hydrogen_treatment constr
_refine_ls_matrix_type full
_refine_ls_number_parameters 1519
_refine_ls_number_reflns 49690
_refine_ls_number_restraints 263
_refine_ls_restrained_S_all 0.989
_refine_ls_R_factor_all 0.0919
_refine_ls_R_factor_gt 0.0533
_refine_ls_shift/su_max 0.002
_refine_ls_shift/su_mean 0.000
_refine_ls_structure_factor_coef Fsqd
_refine_ls_weighting_details 'w=1/[\s^2^(Fo^2^)+(0.0609P)^2^] where P=(Fo^2^+2Fc^2^)/3'
_refine_ls_weighting_scheme calc
_refine_ls_wR_factor_gt 0.1085
_refine_ls_wR_factor_ref 0.1198
_reflns_Friedel_coverage 0.964
_reflns_Friedel_fraction_full 0.998
_reflns_Friedel_fraction_max 0.957
_reflns_number_gt 33764
_reflns_number_total 49690
_reflns_threshold_expression 'I > 2\s(I)'
_cod_data_source_file ic5b01584_si_002.cif
_cod_data_source_block amao170recsqueezed
_cod_database_code 4346506
_shelx_space_group_comment
;
The symmetry employed for this shelxl refinement is uniquely defined
by the following loop, which should always be used as a source of
symmetry information in preference to the above space-group names.
They are only intended as comments.
;
_shelxl_version_number 2013-4

loop_
_space_group_symop_operation_xyz
'x, y, z'
'-x, -y, z+1/2'
'x+1/2, -y, z'
'-x+1/2, y, z+1/2'

loop_
_atom_site_label
_atom_site_type_symbol
_atom_site_fract_x
_atom_site_fract_y
_atom_site_fract_z
_atom_site_U_iso_or_equiv
_atom_site_adp_type
_atom_site_occupancy
_atom_site_site_symmetry_order
_atom_site_calc_flag
_atom_site_refinement_flags_posn
_atom_site_refinement_flags_adp
_atom_site_refinement_flags_occupancy
_atom_site_disorder_assembly
_atom_site_disorder_group
I1 I 1.21669(2) 0.16123(2) 1.74987(2) 0.03503(9) Uani 1 1 d . . . . .
I2 I 0.78511(2) 0.33948(2) 1.50018(2) 0.03375(8) Uani 1 1 d . . . . .
Na1 Na 1.10525(10) 0.14909(6) 1.82583(7) 0.0350(4) Uani 1 1 d . . . . .
Na2 Na 1.28409(9) 0.15682(6) 1.84668(7) 0.0345(4) Uani 1 1 d . . . . .
Na3 Na 1.37129(10) 0.13428(6) 1.74245(7) 0.0346(4) Uani 1 1 d . . . . .
Na4 Na 1.24848(9) 0.12370(6) 1.65297(7) 0.0341(4) Uani 1 1 d . . . . .
Na5 Na 1.07975(10) 0.12678(6) 1.70856(7) 0.0358(5) Uani 1 1 d . . . . .
Na6 Na 0.74631(10) 0.11212(6) 2.00847(6) 0.0306(4) Uani 1 1 d . . . . .
Na7 Na 0.90661(10) 0.35933(7) 1.56558(7) 0.0372(5) Uani 1 1 d . . . . .
Na8 Na 0.91420(10) 0.36672(7) 1.44631(7) 0.0377(5) Uani 1 1 d . . . . .
Na9 Na 0.74401(10) 0.36833(6) 1.40205(7) 0.0355(4) Uani 1 1 d . . . . .
Na10 Na 0.62872(9) 0.35862(6) 1.49759(7) 0.0354(4) Uani 1 1 d . . . . .
Na11 Na 0.73214(10) 0.35278(6) 1.59993(7) 0.0341(4) Uani 1 1 d . . . . .
Na12 Na 1.24956(10) 0.39470(5) 1.75383(7) 0.0307(4) Uani 1 1 d . . . . .
Si1 Si 1.17817(7) 0.11253(4) 1.91918(5) 0.0298(3) Uani 1 1 d . . . . .
Si2 Si 1.17024(7) 0.20711(4) 1.91310(5) 0.0325(3) Uani 1 1 d . . . . .
Si3 Si 1.43380(8) 0.10054(5) 1.83991(6) 0.0418(4) Uani 1 1 d . . . . .
Si4 Si 1.43580(7) 0.19435(5) 1.82895(5) 0.0384(3) Uani 1 1 d . . . . .
Si5 Si 1.39487(7) 0.07014(4) 1.65051(5) 0.0320(3) Uani 1 1 d . . . . .
Si6 Si 1.41030(7) 0.16281(4) 1.63707(5) 0.0310(3) Uani 1 1 d . . . . .
Si7 Si 1.11290(7) 0.06628(5) 1.61809(5) 0.0326(3) Uani 1 1 d . . . . .
Si8 Si 1.11306(8) 0.16058(5) 1.60244(5) 0.0371(3) Uani 1 1 d . . . . .
Si9 Si 0.98402(7) 0.07901(4) 1.78774(5) 0.0310(3) Uani 1 1 d . . . . .
Si10 Si 0.95980(7) 0.17183(4) 1.77615(5) 0.0333(3) Uani 1 1 d . . . . .
Si11 Si 1.03863(7) 0.32090(5) 1.50870(5) 0.0343(3) Uani 1 1 d . . . . .
Si12 Si 1.02648(7) 0.41466(5) 1.50878(7) 0.0468(4) Uani 1 1 d . . . . .
Si13 Si 0.88582(8) 0.33863(5) 1.34180(5) 0.0390(3) Uani 1 1 d . . . . .
Si14 Si 0.86078(8) 0.43075(5) 1.36130(5) 0.0427(4) Uani 1 1 d . . . . .
Si15 Si 0.59440(8) 0.32537(5) 1.39026(5) 0.0399(4) Uani 1 1 d . . . . .
Si16 Si 0.59143(7) 0.41857(5) 1.40549(6) 0.0384(3) Uani 1 1 d . . . . .
Si17 Si 0.58394(8) 0.30620(5) 1.59340(5) 0.0379(3) Uani 1 1 d . . . . .
Si18 Si 0.57737(7) 0.40067(5) 1.59597(5) 0.0354(3) Uani 1 1 d . . . . .
Si19 Si 0.86299(9) 0.31222(6) 1.66143(5) 0.0517(5) Uani 1 1 d . . . . .
Si20 Si 0.84859(7) 0.40564(5) 1.65945(5) 0.0381(3) Uani 1 1 d . . . . .
C1 C 1.2182(3) 0.07057(16) 1.88138(19) 0.0403(12) Uani 1 1 d . . . . .
H1A H 1.2003 0.0732 1.8499 0.060 Uiso 1 1 calc R U . . .
H1B H 1.2068 0.0427 1.8936 0.060 Uiso 1 1 calc R U . . .
H1C H 1.2682 0.0741 1.8810 0.060 Uiso 1 1 calc R U . . .
N1 N 1.1804(2) 0.15828(11) 1.89007(13) 0.0287(9) Uani 1 1 d . . . . .
O1 O 0.81121(19) 0.05148(11) 1.99158(13) 0.0437(9) Uani 1 1 d . . . . .
O3 O 1.3384(2) 0.34609(12) 1.74031(15) 0.0588(11) Uani 1 1 d D U . . .
N3 N 1.37098(18) 0.12030(12) 1.66071(13) 0.0270(8) Uani 1 1 d . . . . .
C3 C 1.0890(3) 0.09449(18) 1.9340(2) 0.0487(15) Uani 1 1 d . . . . .
H3A H 1.0608 0.0940 1.9060 0.073 Uiso 1 1 calc R U . . .
H3B H 1.0687 0.1139 1.9564 0.073 Uiso 1 1 calc R U . . .
H3C H 1.0910 0.0662 1.9473 0.073 Uiso 1 1 calc R U . . .
C4 C 1.1686(3) 0.24796(17) 1.8661(2) 0.0469(14) Uani 1 1 d . . . . .
H4A H 1.2048 0.2419 1.8436 0.070 Uiso 1 1 calc R U . . .
H4B H 1.1762 0.2759 1.8795 0.070 Uiso 1 1 calc R U . . .
H4C H 1.1238 0.2474 1.8507 0.070 Uiso 1 1 calc R U . . .
O4 O 1.14244(19) 0.41331(14) 1.78496(14) 0.0562(11) Uani 1 1 d . . . . .
N4 N 1.1276(2) 0.11627(13) 1.63321(14) 0.0322(9) Uani 1 1 d . . . . .
C5 C 1.2435(4) 0.22282(19) 1.9523(2) 0.0631(18) Uani 1 1 d . . . . .
H5A H 1.2872 0.2176 1.9367 0.095 Uiso 1 1 calc R U . . .
H5B H 1.2414 0.2062 1.9807 0.095 Uiso 1 1 calc R U . . .
H5C H 1.2397 0.2528 1.9598 0.095 Uiso 1 1 calc R U . . .
N5 N 1.0110(2) 0.12887(12) 1.77871(14) 0.0297(9) Uani 1 1 d . . . . .
C6 C 1.0894(3) 0.21406(18) 1.9461(2) 0.0488(15) Uani 1 1 d . . . . .
H6A H 1.0858 0.2433 1.9566 0.073 Uiso 1 1 calc R U . . .
H6B H 1.0896 0.1952 1.9729 0.073 Uiso 1 1 calc R U . . .
H6C H 1.0502 0.2073 1.9263 0.073 Uiso 1 1 calc R U . . .
N6 N 0.8758(2) 0.13143(16) 1.99509(17) 0.0471(12) Uani 1 1 d . . . . .
N7 N 0.6665(3) 0.05204(13) 1.97179(16) 0.0447(12) Uani 1 1 d . . . . .
C7 C 1.3882(3) 0.05525(19) 1.8096(2) 0.0562(16) Uani 1 1 d . . . . .
H7A H 1.3972 0.0568 1.7764 0.084 Uiso 1 1 calc R U . . .
H7B H 1.3387 0.0573 1.8151 0.084 Uiso 1 1 calc R U . . .
H7C H 1.4053 0.0284 1.8217 0.084 Uiso 1 1 calc R U . . .
C8 C 1.5277(3) 0.0938(2) 1.8266(3) 0.069(2) Uani 1 1 d . . . . .
H8A H 1.5356 0.0989 1.7937 0.103 Uiso 1 1 calc R U . . .
H8B H 1.5419 0.0650 1.8342 0.103 Uiso 1 1 calc R U . . .
H8C H 1.5546 0.1138 1.8448 0.103 Uiso 1 1 calc R U . . .
C9 C 1.4246(4) 0.0906(2) 1.9043(2) 0.068(2) Uani 1 1 d . . . . .
H9A H 1.3767 0.0948 1.9134 0.102 Uiso 1 1 calc R U . . .
H9B H 1.4541 0.1102 1.9213 0.102 Uiso 1 1 calc R U . . .
H9C H 1.4383 0.0616 1.9112 0.102 Uiso 1 1 calc R U . . .
C10 C 1.3675(3) 0.23631(19) 1.8283(3) 0.0592(18) Uani 1 1 d . . . . .
H10A H 1.3893 0.2641 1.8275 0.089 Uiso 1 1 calc R U . . .
H10B H 1.3392 0.2339 1.8561 0.089 Uiso 1 1 calc R U . . .
H10C H 1.3386 0.2327 1.8009 0.089 Uiso 1 1 calc R U . . .
N10 N 0.99282(18) 0.36595(12) 1.50846(13) 0.0281(9) Uani 1 1 d . . . . .
C11 C 1.4974(3) 0.2082(2) 1.7817(2) 0.0630(18) Uani 1 1 d . . . . .
H11A H 1.4730 0.2087 1.7522 0.095 Uiso 1 1 calc R U . . .
H11B H 1.5341 0.1871 1.7805 0.095 Uiso 1 1 calc R U . . .
H11C H 1.5172 0.2360 1.7877 0.095 Uiso 1 1 calc R U . . .
N11 N 0.8587(2) 0.37898(13) 1.37456(13) 0.0328(9) Uani 1 1 d . . . . .
C12 C 1.4843(4) 0.2027(2) 1.8842(2) 0.071(2) Uani 1 1 d . . . . .
H12A H 1.5211 0.1818 1.8866 0.106 Uiso 1 1 calc R U . . .
H12B H 1.4529 0.1997 1.9103 0.106 Uiso 1 1 calc R U . . .
H12C H 1.5042 0.2311 1.8844 0.106 Uiso 1 1 calc R U . . .
N12 N 0.6223(2) 0.36973(12) 1.41602(13) 0.0291(9) Uani 1 1 d . . . . .
N16 N 1.3720(2) 0.43331(17) 1.74103(19) 0.0556(14) Uani 1 1 d . . . . .
C16 C 1.3761(3) 0.21244(17) 1.6641(2) 0.0453(14) Uani 1 1 d . . . . .
H16A H 1.3983 0.2369 1.6499 0.068 Uiso 1 1 calc R U . . .
H16B H 1.3859 0.2122 1.6972 0.068 Uiso 1 1 calc R U . . .
H16C H 1.3264 0.2141 1.6592 0.068 Uiso 1 1 calc R U . . .
C15 C 1.4785(3) 0.05445(19) 1.6781(2) 0.0508(15) Uani 1 1 d . . . . .
H15A H 1.4860 0.0242 1.6737 0.076 Uiso 1 1 calc R U . . .
H15B H 1.4768 0.0607 1.7111 0.076 Uiso 1 1 calc R U . . .
H15C H 1.5162 0.0702 1.6639 0.076 Uiso 1 1 calc R U . . .
N14 N 0.8435(2) 0.35784(14) 1.63517(14) 0.0343(10) Uani 1 1 d . . . . .
C14 C 1.4043(4) 0.0555(2) 1.5878(2) 0.0594(18) Uani 1 1 d . . . . .
H14A H 1.3624 0.0632 1.5711 0.089 Uiso 1 1 calc R U . . .
H14B H 1.4119 0.0251 1.5851 0.089 Uiso 1 1 calc R U . . .
H14C H 1.4436 0.0705 1.5745 0.089 Uiso 1 1 calc R U . . .
N13 N 0.6137(2) 0.35476(13) 1.57995(14) 0.0296(9) Uani 1 1 d . . . . .
C13 C 1.3280(3) 0.03328(17) 1.6741(2) 0.0479(14) Uani 1 1 d . . . . .
H13A H 1.2854 0.0364 1.6565 0.072 Uiso 1 1 calc R U . . .
H13B H 1.3193 0.0400 1.7065 0.072 Uiso 1 1 calc R U . . .
H13C H 1.3445 0.0042 1.6716 0.072 Uiso 1 1 calc R U . . .
N18 N 1.1849(2) 0.44799(13) 1.70128(15) 0.0384(10) Uani 1 1 d . . . . .
C18 C 1.5070(3) 0.16388(18) 1.6458(2) 0.0464(14) Uani 1 1 d . . . . .
H18A H 1.5277 0.1394 1.6307 0.070 Uiso 1 1 calc R U . . .
H18B H 1.5173 0.1631 1.6789 0.070 Uiso 1 1 calc R U . . .
H18C H 1.5259 0.1897 1.6325 0.070 Uiso 1 1 calc R U . . .
N17 N 1.2522(2) 0.39030(15) 1.84461(15) 0.0442(11) Uani 1 1 d . . . . .
C17 C 1.3965(3) 0.16936(19) 1.5739(2) 0.0484(15) Uani 1 1 d . . . . .
H17A H 1.4214 0.1943 1.5631 0.073 Uiso 1 1 calc R U . . .
H17B H 1.3473 0.1728 1.5678 0.073 Uiso 1 1 calc R U . . .
H17C H 1.4135 0.1444 1.5577 0.073 Uiso 1 1 calc R U . . .
C19 C 1.0233(3) 0.0544(2) 1.5966(2) 0.0635(18) Uani 1 1 d . . . . .
H19A H 1.0166 0.0676 1.5664 0.095 Uiso 1 1 calc R U . . .
H19B H 0.9896 0.0657 1.6185 0.095 Uiso 1 1 calc R U . . .
H19C H 1.0174 0.0239 1.5939 0.095 Uiso 1 1 calc R U . . .
C20 C 1.1720(4) 0.0461(2) 1.5714(2) 0.0583(17) Uani 1 1 d . . . . .
H20A H 1.1618 0.0164 1.5653 0.088 Uiso 1 1 calc R U . . .
H20B H 1.2198 0.0489 1.5816 0.088 Uiso 1 1 calc R U . . .
H20C H 1.1651 0.0626 1.5433 0.088 Uiso 1 1 calc R U . . .
C21 C 1.1245(3) 0.03044(17) 1.66947(19) 0.0393(12) Uani 1 1 d . . . . .
H21A H 1.1274 0.0012 1.6590 0.059 Uiso 1 1 calc R U . . .
H21B H 1.0853 0.0336 1.6903 0.059 Uiso 1 1 calc R U . . .
H21C H 1.1669 0.0380 1.6857 0.059 Uiso 1 1 calc R U . . .
C22 C 1.0445(4) 0.1941(2) 1.6284(3) 0.073(2) Uani 1 1 d . . . . .
H22A H 1.0363 0.2186 1.6087 0.109 Uiso 1 1 calc R U . . .
H22B H 1.0592 0.2036 1.6590 0.109 Uiso 1 1 calc R U . . .
H22C H 1.0021 0.1777 1.6313 0.109 Uiso 1 1 calc R U . . .
C24 C 1.1913(3) 0.1946(3) 1.6006(4) 0.098(3) Uani 1 1 d . . . . .
H24A H 1.2315 0.1773 1.5933 0.147 Uiso 1 1 calc R U . . .
H24B H 1.1979 0.2081 1.6306 0.147 Uiso 1 1 calc R U . . .
H24C H 1.1856 0.2162 1.5768 0.147 Uiso 1 1 calc R U . . .
C23 C 1.0918(4) 0.1527(2) 1.5400(2) 0.078(2) Uani 1 1 d . . . . .
H23A H 1.0862 0.1802 1.5251 0.117 Uiso 1 1 calc R U . . .
H23B H 1.0490 0.1367 1.5373 0.117 Uiso 1 1 calc R U . . .
H23C H 1.1291 0.1372 1.5250 0.117 Uiso 1 1 calc R U . . .
C25 C 0.9279(3) 0.07170(18) 1.8400(2) 0.0476(14) Uani 1 1 d . . . . .
H25A H 0.8831 0.0847 1.8345 0.071 Uiso 1 1 calc R U . . .
H25B H 0.9497 0.0850 1.8667 0.071 Uiso 1 1 calc R U . . .
H25C H 0.9218 0.0416 1.8460 0.071 Uiso 1 1 calc R U . . .
C26 C 0.9343(3) 0.05628(17) 1.73801(19) 0.0461(14) Uani 1 1 d . . . . .
H26A H 0.8921 0.0725 1.7335 0.069 Uiso 1 1 calc R U . . .
H26B H 0.9227 0.0269 1.7447 0.069 Uiso 1 1 calc R U . . .
H26C H 0.9624 0.0576 1.7100 0.069 Uiso 1 1 calc R U . . .
C29 C 0.8978(3) 0.1718(2) 1.7267(2) 0.0531(16) Uani 1 1 d . . . . .
H29A H 0.9225 0.1657 1.6980 0.080 Uiso 1 1 calc R U . . .
H29B H 0.8759 0.1995 1.7243 0.080 Uiso 1 1 calc R U . . .
H29C H 0.8627 0.1502 1.7318 0.080 Uiso 1 1 calc R U . . .
C28 C 0.9070(4) 0.1814(2) 1.8297(2) 0.0613(18) Uani 1 1 d . . . . .
H28A H 0.8802 0.2073 1.8259 0.092 Uiso 1 1 calc R U . . .
H28B H 0.9376 0.1844 1.8563 0.092 Uiso 1 1 calc R U . . .
H28C H 0.8759 0.1576 1.8346 0.092 Uiso 1 1 calc R U . . .
C27 C 1.0597(3) 0.04357(17) 1.7979(2) 0.0457(14) Uani 1 1 d . . . . .
H27A H 1.0453 0.0141 1.7950 0.069 Uiso 1 1 calc R U . . .
H27B H 1.0779 0.0485 1.8289 0.069 Uiso 1 1 calc R U . . .
H27C H 1.0954 0.0496 1.7750 0.069 Uiso 1 1 calc R U . . .
C2 C 1.2265(3) 0.11202(17) 1.97469(19) 0.0463(14) Uani 1 1 d . . . . .
H2A H 1.2234 0.0840 1.9887 0.069 Uiso 1 1 calc R U . . .
H2B H 1.2067 0.1329 1.9957 0.069 Uiso 1 1 calc R U . . .
H2C H 1.2748 0.1189 1.9689 0.069 Uiso 1 1 calc R U . . .
N2 N 1.3993(2) 0.14638(14) 1.82208(14) 0.0333(9) Uani 1 1 d . . . . .
C30 C 1.0139(4) 0.22012(19) 1.7705(3) 0.066(2) Uani 1 1 d . . . . .
H30A H 1.0428 0.2178 1.7430 0.100 Uiso 1 1 calc R U . . .
H30B H 1.0431 0.2230 1.7978 0.100 Uiso 1 1 calc R U . . .
H30C H 0.9842 0.2449 1.7678 0.100 Uiso 1 1 calc R U . . .
C31 C 0.8863(3) 0.1411(2) 1.9463(2) 0.0518(15) Uani 1 1 d . . . . .
H31A H 0.8643 0.1194 1.9274 0.078 Uiso 1 1 calc R U . . .
H31B H 0.9356 0.1418 1.9396 0.078 Uiso 1 1 calc R U . . .
H31C H 0.8660 0.1686 1.9392 0.078 Uiso 1 1 calc R U . . .
C32 C 0.9039(4) 0.1668(3) 2.0225(3) 0.077(2) Uani 1 1 d . . . . .
H32A H 0.9532 0.1695 2.0165 0.115 Uiso 1 1 calc R U . . .
H32B H 0.8964 0.1614 2.0553 0.115 Uiso 1 1 calc R U . . .
H32C H 0.8806 0.1930 2.0137 0.115 Uiso 1 1 calc R U . . .
C33 C 0.9103(3) 0.0921(2) 2.0075(2) 0.0600(19) Uani 1 1 d . . . . .
H33A H 0.9059 0.0877 2.0411 0.072 Uiso 1 1 calc R U . . .
H33B H 0.9598 0.0948 2.0003 0.072 Uiso 1 1 calc R U . . .
C34 C 0.8828(3) 0.0541(2) 1.9832(2) 0.0581(18) Uani 1 1 d . . . . .
H34A H 0.8915 0.0565 1.9496 0.070 Uiso 1 1 calc R U . . .
H34B H 0.9060 0.0284 1.9946 0.070 Uiso 1 1 calc R U . . .
C35 C 0.7785(3) 0.01590(17) 1.9690(2) 0.0498(16) Uani 1 1 d . . . . .
H35A H 0.8020 -0.0105 1.9778 0.060 Uiso 1 1 calc R U . . .
H35B H 0.7815 0.0191 1.9352 0.060 Uiso 1 1 calc R U . . .
C36 C 0.7066(3) 0.01434(17) 1.9833(2) 0.0453(14) Uani 1 1 d . . . . .
H36A H 0.7048 0.0101 2.0171 0.054 Uiso 1 1 calc R U . . .
H36B H 0.6846 -0.0104 1.9687 0.054 Uiso 1 1 calc R U . . .
C37 C 0.6608(4) 0.0549(2) 1.9216(2) 0.072(2) Uani 1 1 d . . . . .
H37A H 0.7066 0.0586 1.9082 0.108 Uiso 1 1 calc R U . . .
H37B H 0.6318 0.0789 1.9134 0.108 Uiso 1 1 calc R U . . .
H37C H 0.6402 0.0289 1.9096 0.108 Uiso 1 1 calc R U . . .
C38 C 0.5995(3) 0.0489(2) 1.9932(3) 0.067(2) Uani 1 1 d . . . . .
H38A H 0.5714 0.0731 1.9841 0.100 Uiso 1 1 calc R U . . .
H38B H 0.6047 0.0486 2.0268 0.100 Uiso 1 1 calc R U . . .
H38C H 0.5770 0.0229 1.9832 0.100 Uiso 1 1 calc R U . . .
C47 C 0.9810(3) 0.27552(17) 1.4938(2) 0.0491(15) Uani 1 1 d . . . . .
H47A H 0.9640 0.2789 1.4622 0.074 Uiso 1 1 calc R U . . .
H47B H 0.9420 0.2749 1.5151 0.074 Uiso 1 1 calc R U . . .
H47C H 1.0068 0.2491 1.4962 0.074 Uiso 1 1 calc R U . . .
C48 C 1.1126(3) 0.3191(2) 1.4673(2) 0.0581(17) Uani 1 1 d . . . . .
H48A H 1.0955 0.3224 1.4358 0.087 Uiso 1 1 calc R U . . .
H48B H 1.1362 0.2919 1.4702 0.087 Uiso 1 1 calc R U . . .
H48C H 1.1447 0.3419 1.4744 0.087 Uiso 1 1 calc R U . . .
C49 C 1.0768(4) 0.3092(2) 1.5670(2) 0.0664(19) Uani 1 1 d . . . . .
H49A H 1.1032 0.2830 1.5654 0.100 Uiso 1 1 calc R U . . .
H49B H 1.0398 0.3061 1.5896 0.100 Uiso 1 1 calc R U . . .
H49C H 1.1071 0.3323 1.5761 0.100 Uiso 1 1 calc R U . . .
C50 C 0.9611(3) 0.45415(19) 1.5284(3) 0.0615(18) Uani 1 1 d . . . . .
H50A H 0.9735 0.4821 1.5167 0.092 Uiso 1 1 calc R U . . .
H50B H 0.9599 0.4548 1.5622 0.092 Uiso 1 1 calc R U . . .
H50C H 0.9158 0.4462 1.5166 0.092 Uiso 1 1 calc R U . . .
C51 C 1.0519(4) 0.4322(2) 1.4486(3) 0.087(3) Uani 1 1 d . . . . .
H51A H 1.0964 0.4199 1.4405 0.131 Uiso 1 1 calc R U . . .
H51B H 1.0552 0.4630 1.4477 0.131 Uiso 1 1 calc R U . . .
H51C H 1.0172 0.4228 1.4265 0.131 Uiso 1 1 calc R U . . .
C52 C 1.1023(4) 0.4215(3) 1.5491(4) 0.121(4) Uani 1 1 d . . . . .
H52A H 1.1404 0.4037 1.5388 0.181 Uiso 1 1 calc R U . . .
H52B H 1.0889 0.4134 1.5804 0.181 Uiso 1 1 calc R U . . .
H52C H 1.1169 0.4511 1.5490 0.181 Uiso 1 1 calc R U . . .
C53 C 0.8458(4) 0.2881(2) 1.3612(2) 0.0621(18) Uani 1 1 d . . . . .
H53A H 0.8652 0.2646 1.3436 0.093 Uiso 1 1 calc R U . . .
H53B H 0.7961 0.2893 1.3562 0.093 Uiso 1 1 calc R U . . .
H53C H 0.8551 0.2838 1.3941 0.093 Uiso 1 1 calc R U . . .
C54 C 0.8683(4) 0.3433(2) 1.2785(2) 0.068(2) Uani 1 1 d . . . . .
H54A H 0.8953 0.3666 1.2657 0.103 Uiso 1 1 calc R U . . .
H54B H 0.8193 0.3488 1.2736 0.103 Uiso 1 1 calc R U . . .
H54C H 0.8811 0.3171 1.2631 0.103 Uiso 1 1 calc R U . . .
C55 C 0.9813(3) 0.3297(2) 1.3485(3) 0.0628(18) Uani 1 1 d . . . . .
H55A H 0.9963 0.3080 1.3267 0.094 Uiso 1 1 calc R U . . .
H55B H 0.9912 0.3205 1.3800 0.094 Uiso 1 1 calc R U . . .
H55C H 1.0059 0.3560 1.3421 0.094 Uiso 1 1 calc R U . . .
C56 C 0.7858(4) 0.4467(2) 1.3242(2) 0.0652(19) Uani 1 1 d . . . . .
H56A H 0.7858 0.4774 1.3204 0.098 Uiso 1 1 calc R U . . .
H56B H 0.7430 0.4379 1.3390 0.098 Uiso 1 1 calc R U . . .
H56C H 0.7898 0.4332 1.2940 0.098 Uiso 1 1 calc R U . . .
C57 C 0.8561(3) 0.46381(19) 1.4150(2) 0.0541(15) Uani 1 1 d . . . . .
H57A H 0.8458 0.4930 1.4066 0.081 Uiso 1 1 calc R U . . .
H57B H 0.9003 0.4627 1.4311 0.081 Uiso 1 1 calc R U . . .
H57C H 0.8199 0.4530 1.4351 0.081 Uiso 1 1 calc R U . . .
C58 C 0.9387(4) 0.4491(2) 1.3294(3) 0.072(2) Uani 1 1 d . . . . .
H58A H 0.9372 0.4384 1.2977 0.108 Uiso 1 1 calc R U . . .
H58B H 0.9799 0.4385 1.3448 0.108 Uiso 1 1 calc R U . . .
H58C H 0.9396 0.4799 1.3290 0.108 Uiso 1 1 calc R U . . .
C59 C 0.6279(4) 0.27808(18) 1.4224(2) 0.0596(18) Uani 1 1 d . . . . .
H59A H 0.6138 0.2523 1.4064 0.089 Uiso 1 1 calc R U . . .
H59B H 0.6093 0.2780 1.4538 0.089 Uiso 1 1 calc R U . . .
H59C H 0.6782 0.2793 1.4237 0.089 Uiso 1 1 calc R U . . .
C60 C 0.4994(4) 0.3190(2) 1.3867(4) 0.100(3) Uani 1 1 d . . . . .
H60A H 0.4800 0.3419 1.3683 0.150 Uiso 1 1 calc R U . . .
H60B H 0.4798 0.3199 1.4178 0.150 Uiso 1 1 calc R U . . .
H60C H 0.4885 0.2919 1.3723 0.150 Uiso 1 1 calc R U . . .
C61 C 0.6297(5) 0.3187(2) 1.3299(2) 0.088(3) Uani 1 1 d . . . . .
H61A H 0.6091 0.2937 1.3156 0.132 Uiso 1 1 calc R U . . .
H61B H 0.6796 0.3152 1.3313 0.132 Uiso 1 1 calc R U . . .
H61C H 0.6186 0.3436 1.3115 0.132 Uiso 1 1 calc R U . . .
C62 C 0.5084(3) 0.4296(2) 1.4362(2) 0.0580(17) Uani 1 1 d . . . . .
H62A H 0.4937 0.4585 1.4295 0.087 Uiso 1 1 calc R U . . .
H62B H 0.5151 0.4263 1.4695 0.087 Uiso 1 1 calc R U . . .
H62C H 0.4732 0.4099 1.4256 0.087 Uiso 1 1 calc R U . . .
C63 C 0.6548(3) 0.45887(18) 1.4265(3) 0.0578(17) Uani 1 1 d . . . . .
H63A H 0.6983 0.4554 1.4100 0.087 Uiso 1 1 calc R U . . .
H63B H 0.6624 0.4551 1.4596 0.087 Uiso 1 1 calc R U . . .
H63C H 0.6366 0.4872 1.4208 0.087 Uiso 1 1 calc R U . . .
C64 C 0.5748(3) 0.4307(2) 1.3435(2) 0.0622(19) Uani 1 1 d . . . . .
H64A H 0.6183 0.4310 1.3266 0.093 Uiso 1 1 calc R U . . .
H64B H 0.5526 0.4583 1.3409 0.093 Uiso 1 1 calc R U . . .
H64C H 0.5446 0.4091 1.3304 0.093 Uiso 1 1 calc R U . . .
C65 C 0.6569(4) 0.26648(19) 1.5929(3) 0.0656(19) Uani 1 1 d . . . . .
H65A H 0.6761 0.2645 1.5618 0.098 Uiso 1 1 calc R U . . .
H65B H 0.6394 0.2389 1.6024 0.098 Uiso 1 1 calc R U . . .
H65C H 0.6928 0.2756 1.6144 0.098 Uiso 1 1 calc R U . . .
C66 C 0.5196(4) 0.2857(3) 1.5513(3) 0.081(2) Uani 1 1 d . . . . .
H66A H 0.4863 0.3079 1.5441 0.122 Uiso 1 1 calc R U . . .
H66B H 0.4956 0.2615 1.5647 0.122 Uiso 1 1 calc R U . . .
H66C H 0.5431 0.2770 1.5230 0.122 Uiso 1 1 calc R U . . .
C67 C 0.5444(4) 0.3010(2) 1.6525(2) 0.076(2) Uani 1 1 d . . . . .
H67A H 0.5024 0.3179 1.6540 0.114 Uiso 1 1 calc R U . . .
H67B H 0.5771 0.3109 1.6758 0.114 Uiso 1 1 calc R U . . .
H67C H 0.5332 0.2714 1.6584 0.114 Uiso 1 1 calc R U . . .
C68 C 0.6148(3) 0.44521(19) 1.5621(2) 0.0563(16) Uani 1 1 d . . . . .
H68A H 0.6015 0.4424 1.5297 0.084 Uiso 1 1 calc R U . . .
H68B H 0.6649 0.4445 1.5646 0.084 Uiso 1 1 calc R U . . .
H68C H 0.5975 0.4720 1.5743 0.084 Uiso 1 1 calc R U . . .
C69 C 0.4822(3) 0.4032(2) 1.5867(2) 0.0610(18) Uani 1 1 d . . . . .
H69A H 0.4720 0.3987 1.5540 0.091 Uiso 1 1 calc R U . . .
H69B H 0.4652 0.4309 1.5962 0.091 Uiso 1 1 calc R U . . .
H69C H 0.4598 0.3813 1.6051 0.091 Uiso 1 1 calc R U . . .
C70 C 0.5912(3) 0.41347(19) 1.6583(2) 0.0472(14) Uani 1 1 d . . . . .
H70A H 0.6402 0.4117 1.6655 0.071 Uiso 1 1 calc R U . . .
H70B H 0.5658 0.3934 1.6774 0.071 Uiso 1 1 calc R U . . .
H70C H 0.5747 0.4421 1.6645 0.071 Uiso 1 1 calc R U . . .
C71 C 0.8691(5) 0.2690(2) 1.6171(2) 0.080(3) Uani 1 1 d . . . . .
H71A H 0.8270 0.2685 1.5986 0.120 Uiso 1 1 calc R U . . .
H71B H 0.8747 0.2419 1.6327 0.120 Uiso 1 1 calc R U . . .
H71C H 0.9086 0.2742 1.5970 0.120 Uiso 1 1 calc R U . . .
C72 C 0.9484(4) 0.3143(3) 1.6928(3) 0.102(3) Uani 1 1 d . . . . .
H72A H 0.9573 0.2871 1.7075 0.153 Uiso 1 1 calc R U . . .
H72B H 0.9468 0.3364 1.7164 0.153 Uiso 1 1 calc R U . . .
H72C H 0.9851 0.3206 1.6708 0.153 Uiso 1 1 calc R U . . .
C73 C 0.7976(4) 0.2944(2) 1.7045(2) 0.074(2) Uani 1 1 d . . . . .
H73A H 0.7536 0.2896 1.6890 0.112 Uiso 1 1 calc R U . . .
H73B H 0.7919 0.3161 1.7282 0.112 Uiso 1 1 calc R U . . .
H73C H 0.8130 0.2682 1.7189 0.112 Uiso 1 1 calc R U . . .
C74 C 0.9390(3) 0.4263(3) 1.6677(3) 0.073(2) Uani 1 1 d . . . . .
H74A H 0.9629 0.4266 1.6380 0.110 Uiso 1 1 calc R U . . .
H74B H 0.9637 0.4080 1.6893 0.110 Uiso 1 1 calc R U . . .
H74C H 0.9371 0.4549 1.6802 0.110 Uiso 1 1 calc R U . . .
C75 C 0.8043(3) 0.44542(18) 1.6211(2) 0.0494(14) Uani 1 1 d . . . . .
H75A H 0.8194 0.4414 1.5891 0.074 Uiso 1 1 calc R U . . .
H75B H 0.8162 0.4739 1.6312 0.074 Uiso 1 1 calc R U . . .
H75C H 0.7545 0.4415 1.6230 0.074 Uiso 1 1 calc R U . . .
C76 C 0.8064(3) 0.4103(2) 1.7173(2) 0.0551(16) Uani 1 1 d . . . . .
H76A H 0.8121 0.4391 1.7290 0.083 Uiso 1 1 calc R U . . .
H76B H 0.8275 0.3904 1.7388 0.083 Uiso 1 1 calc R U . . .
H76C H 0.7573 0.4040 1.7143 0.083 Uiso 1 1 calc R U . . .
C88 C 1.3827(4) 0.4417(3) 1.6916(3) 0.088(3) Uani 1 1 d . . . . .
H88A H 1.3708 0.4165 1.6737 0.132 Uiso 1 1 calc R U . . .
H88B H 1.4309 0.4489 1.6861 0.132 Uiso 1 1 calc R U . . .
H88C H 1.3534 0.4652 1.6819 0.132 Uiso 1 1 calc R U . . .
C89 C 1.3863(4) 0.4707(2) 1.7688(3) 0.074(2) Uani 1 1 d . . . . .
H89A H 1.4323 0.4813 1.7615 0.112 Uiso 1 1 calc R U . . .
H89B H 1.3838 0.4635 1.8015 0.112 Uiso 1 1 calc R U . . .
H89C H 1.3522 0.4926 1.7618 0.112 Uiso 1 1 calc R U . . .
C90 C 1.4178(3) 0.4006(2) 1.7563(3) 0.0659(19) Uani 1 1 d . U . . .
H90A H 1.4117 0.3968 1.7899 0.079 Uiso 1 1 calc R U . . .
H90B H 1.4656 0.4099 1.7510 0.079 Uiso 1 1 calc R U . . .
C91 C 1.4074(3) 0.3599(3) 1.7334(3) 0.073(2) Uani 1 1 d . U . . .
H91A H 1.4167 0.3627 1.7000 0.087 Uiso 1 1 calc R U . . .
H91B H 1.4397 0.3389 1.7462 0.087 Uiso 1 1 calc R U . . .
N15 N 1.2025(5) 0.3235(2) 1.7205(3) 0.052(2) Uani 0.775(15) 1 d D U P A 1
C92 C 1.3292(6) 0.3069(3) 1.7196(4) 0.065(2) Uani 0.775(15) 1 d D U P A 1
H92A H 1.3635 0.2865 1.7311 0.078 Uiso 0.775(15) 1 calc R U P A 1
H92B H 1.3339 0.3092 1.6857 0.078 Uiso 0.775(15) 1 calc R U P A 1
C93 C 1.2574(6) 0.2932(2) 1.7325(4) 0.059(2) Uani 0.775(15) 1 d D U P A 1
H93A H 1.2475 0.2661 1.7169 0.070 Uiso 0.775(15) 1 calc R U P A 1
H93B H 1.2560 0.2881 1.7661 0.070 Uiso 0.775(15) 1 calc R U P A 1
C94 C 1.1364(5) 0.3099(3) 1.7401(4) 0.078(3) Uani 0.775(15) 1 d D U P A 1
H94A H 1.1271 0.2807 1.7308 0.117 Uiso 0.775(15) 1 calc R U P A 1
H94B H 1.0996 0.3282 1.7287 0.117 Uiso 0.775(15) 1 calc R U P A 1
H94C H 1.1385 0.3116 1.7738 0.117 Uiso 0.775(15) 1 calc R U P A 1
C95 C 1.1956(8) 0.3257(4) 1.6709(3) 0.086(4) Uani 0.775(15) 1 d D U P A 1
H95A H 1.2406 0.3312 1.6571 0.129 Uiso 0.775(15) 1 calc R U P A 1
H95B H 1.1638 0.3484 1.6628 0.129 Uiso 0.775(15) 1 calc R U P A 1
H95C H 1.1776 0.2988 1.6594 0.129 Uiso 0.775(15) 1 calc R U P A 1
C96 C 1.1972(4) 0.4462(2) 1.6520(2) 0.0646(19) Uani 1 1 d . . . . .
H96A H 1.1803 0.4194 1.6398 0.097 Uiso 1 1 calc R U . . .
H96B H 1.2466 0.4485 1.6460 0.097 Uiso 1 1 calc R U . . .
H96C H 1.1731 0.4695 1.6368 0.097 Uiso 1 1 calc R U . . .
C97 C 1.2050(3) 0.49018(18) 1.7162(3) 0.0594(18) Uani 1 1 d . . . . .
H97A H 1.2520 0.4960 1.7059 0.089 Uiso 1 1 calc R U . . .
H97B H 1.2029 0.4919 1.7499 0.089 Uiso 1 1 calc R U . . .
H97C H 1.1737 0.5110 1.7028 0.089 Uiso 1 1 calc R U . . .
C98 C 1.1132(3) 0.4390(2) 1.7111(2) 0.0580(18) Uani 1 1 d . . . . .
H98A H 1.1018 0.4108 1.6988 0.070 Uiso 1 1 calc R U . . .
H98B H 1.0843 0.4599 1.6948 0.070 Uiso 1 1 calc R U . . .
C99 C 1.0961(3) 0.4401(3) 1.7608(3) 0.077(2) Uani 1 1 d . . . . .
H99A H 1.1000 0.4692 1.7726 0.093 Uiso 1 1 calc R U . . .
H99B H 1.0483 0.4304 1.7656 0.093 Uiso 1 1 calc R U . . .
C100 C 1.1320(4) 0.4137(3) 1.8335(3) 0.084(3) Uani 1 1 d . . . . .
H10D H 1.0837 0.4066 1.8407 0.101 Uiso 1 1 calc R U . . .
H10E H 1.1420 0.4420 1.8461 0.101 Uiso 1 1 calc R U . . .
C101 C 1.1791(3) 0.3818(3) 1.8546(2) 0.068(2) Uani 1 1 d . . . . .
H10F H 1.1723 0.3816 1.8884 0.082 Uiso 1 1 calc R U . . .
H10G H 1.1671 0.3535 1.8427 0.082 Uiso 1 1 calc R U . . .
C102 C 1.2763(4) 0.4278(3) 1.8678(3) 0.078(2) Uani 1 1 d . . . . .
H10H H 1.3258 0.4310 1.8627 0.117 Uiso 1 1 calc R U . . .
H10I H 1.2672 0.4255 1.9009 0.117 Uiso 1 1 calc R U . . .
H10J H 1.2523 0.4525 1.8554 0.117 Uiso 1 1 calc R U . . .
C103 C 1.2932(4) 0.3536(2) 1.8599(2) 0.067(2) Uani 1 1 d . . . . .
H10K H 1.2775 0.3283 1.8437 0.101 Uiso 1 1 calc R U . . .
H10L H 1.2874 0.3497 1.8932 0.101 Uiso 1 1 calc R U . . .
H10M H 1.3418 0.3586 1.8530 0.101 Uiso 1 1 calc R U . . .
N8 N 0.6964(9) 0.1752(3) 1.9625(4) 0.0443(19) Uani 0.780(6) 1 d . U P B 1
N9 N 0.7504(7) 0.1054(5) 2.0990(7) 0.047(3) Uani 0.780(6) 1 d . U P B 1
O2 O 0.6478(2) 0.13966(14) 2.04375(18) 0.0434(13) Uani 0.780(6) 1 d . U P B 1
C39 C 0.7024(6) 0.1728(3) 1.9114(4) 0.055(3) Uani 0.780(6) 1 d . U P B 1
H39A H 0.6734 0.1499 1.8999 0.082 Uiso 0.780(6) 1 calc R U P B 1
H39B H 0.7503 0.1674 1.9030 0.082 Uiso 0.780(6) 1 calc R U P B 1
H39C H 0.6875 0.1995 1.8978 0.082 Uiso 0.780(6) 1 calc R U P B 1
C40 C 0.7311(5) 0.2128(4) 1.9813(4) 0.058(3) Uani 0.780(6) 1 d . U P B 1
H40X H 0.7772 0.2151 1.9679 0.087 Uiso 0.780(6) 1 calc R U P B 1
H40Y H 0.7347 0.2102 2.0149 0.087 Uiso 0.780(6) 1 calc R U P B 1
H40Z H 0.7045 0.2380 1.9736 0.087 Uiso 0.780(6) 1 calc R U P B 1
C41 C 0.6268(6) 0.1749(3) 1.9733(4) 0.053(2) Uani 0.780(6) 1 d . U P B 1
H41A H 0.6054 0.1502 1.9584 0.063 Uiso 0.780(6) 1 calc R U P B 1
H41B H 0.6053 0.2004 1.9600 0.063 Uiso 0.780(6) 1 calc R U P B 1
C42 C 0.6112(4) 0.1736(2) 2.0232(3) 0.052(2) Uani 0.780(6) 1 d . U P B 1
H43A H 0.6248 0.2005 2.0378 0.062 Uiso 0.780(6) 1 calc R U P B 1
H43B H 0.5613 0.1697 2.0278 0.062 Uiso 0.780(6) 1 calc R U P B 1
C43 C 0.6354(4) 0.1359(3) 2.0919(3) 0.059(2) Uani 0.780(6) 1 d . U P B 1
H42X H 0.5862 0.1301 2.0975 0.070 Uiso 0.780(6) 1 calc R U P B 1
H42Y H 0.6475 0.1625 2.1076 0.070 Uiso 0.780(6) 1 calc R U P B 1
C44 C 0.6778(6) 0.1010(3) 2.1105(4) 0.057(2) Uani 0.780(6) 1 d . U P B 1
H44A H 0.6727 0.1001 2.1444 0.069 Uiso 0.780(6) 1 calc R U P B 1
H44B H 0.6606 0.0739 2.0980 0.069 Uiso 0.780(6) 1 calc R U P B 1
C45 C 0.7872(10) 0.0683(6) 2.1157(6) 0.068(5) Uani 0.780(6) 1 d . U P B 1
H11X H 0.7719 0.0434 2.0987 0.103 Uiso 0.780(6) 1 calc R U P B 1
H11Y H 0.7779 0.0644 2.1486 0.103 Uiso 0.780(6) 1 calc R U P B 1
H11Z H 0.8367 0.0723 2.1111 0.103 Uiso 0.780(6) 1 calc R U P B 1
C46 C 0.7791(7) 0.1451(4) 2.1193(5) 0.077(3) Uani 0.780(6) 1 d . U P B 1
H46A H 0.8266 0.1489 2.1089 0.116 Uiso 0.780(6) 1 calc R U P B 1
H46B H 0.7781 0.1433 2.1530 0.116 Uiso 0.780(6) 1 calc R U P B 1
H46C H 0.7514 0.1692 2.1092 0.116 Uiso 0.780(6) 1 calc R U P B 1
N8' N 0.702(4) 0.1693(14) 1.9535(15) 0.0443(19) Uani 0.220(6) 1 d D U P B 2
N9' N 0.734(3) 0.097(2) 2.099(3) 0.055(9) Uani 0.220(6) 1 d . U P B 2
O2' O 0.7198(9) 0.1741(5) 2.0501(6) 0.044(5) Uani 0.220(6) 1 d . U P B 2
C39' C 0.724(3) 0.1825(15) 1.9063(16) 0.055(3) Uani 0.220(6) 1 d D U P B 2
H39D H 0.7183 0.1588 1.8849 0.082 Uiso 0.220(6) 1 calc R U P B 2
H39E H 0.7724 0.1910 1.9069 0.082 Uiso 0.220(6) 1 calc R U P B 2
H39F H 0.6958 0.2062 1.8960 0.082 Uiso 0.220(6) 1 calc R U P B 2
C40' C 0.6100(19) 0.1627(11) 1.9637(13) 0.045(6) Uani 0.220(6) 1 d . U P B 2
H11J H 0.5850 0.1865 1.9503 0.054 Uiso 0.220(6) 1 calc R U P B 2
H11K H 0.6012 0.1614 1.9969 0.054 Uiso 0.220(6) 1 calc R U P B 2
H11I H 0.5943 0.1365 1.9493 0.054 Uiso 0.220(6) 1 calc R U P B 2
C41' C 0.7060(18) 0.2091(13) 1.9777(9) 0.042(6) Uani 0.220(6) 1 d D U P B 2
H41C H 0.6747 0.2288 1.9618 0.050 Uiso 0.220(6) 1 calc R U P B 2
H41D H 0.7531 0.2201 1.9735 0.050 Uiso 0.220(6) 1 calc R U P B 2
C42' C 0.6897(14) 0.2113(7) 2.0290(8) 0.041(5) Uani 0.220(6) 1 d D U P B 2
H42C H 0.7095 0.2371 2.0427 0.049 Uiso 0.220(6) 1 calc R U P B 2
H42D H 0.6394 0.2116 2.0339 0.049 Uiso 0.220(6) 1 calc R U P B 2
C43' C 0.7121(17) 0.1722(9) 2.0973(10) 0.055(6) Uani 0.220(6) 1 d . U P B 2
H42A H 0.6626 0.1700 2.1047 0.066 Uiso 0.220(6) 1 calc R U P B 2
H42B H 0.7295 0.1986 2.1110 0.066 Uiso 0.220(6) 1 calc R U P B 2
C44' C 0.750(2) 0.1350(14) 2.1191(16) 0.055(7) Uani 0.220(6) 1 d . U P B 2
H44C H 0.8000 0.1398 2.1167 0.066 Uiso 0.220(6) 1 calc R U P B 2
H44D H 0.7380 0.1335 2.1522 0.066 Uiso 0.220(6) 1 calc R U P B 2
C45' C 0.772(4) 0.060(2) 2.122(3) 0.074(13) Uani 0.220(6) 1 d . U P B 2
H11F H 0.7569 0.0337 2.1081 0.111 Uiso 0.220(6) 1 calc R U P B 2
H11G H 0.7615 0.0601 2.1550 0.111 Uiso 0.220(6) 1 calc R U P B 2
H11H H 0.8216 0.0636 2.1176 0.111 Uiso 0.220(6) 1 calc R U P B 2
C46' C 0.657(2) 0.0816(13) 2.1068(15) 0.070(9) Uani 0.220(6) 1 d . U P B 2
H11L H 0.6317 0.1031 2.1241 0.105 Uiso 0.220(6) 1 calc R U P B 2
H11M H 0.6571 0.0552 2.1243 0.105 Uiso 0.220(6) 1 calc R U P B 2
H11N H 0.6346 0.0771 2.0770 0.105 Uiso 0.220(6) 1 calc R U P B 2
N15A N 1.1708(16) 0.3296(9) 1.7283(10) 0.052(2) Uani 0.225(15) 1 d D U P A 2
C92A C 1.2995(17) 0.3089(10) 1.7257(17) 0.065(2) Uani 0.225(15) 1 d D U P A 2
H92C H 1.3268 0.2845 1.7362 0.078 Uiso 0.225(15) 1 calc R U P A 2
H92D H 1.3023 0.3088 1.6916 0.078 Uiso 0.225(15) 1 calc R U P A 2
C93A C 1.2243(16) 0.2978(9) 1.7370(16) 0.059(2) Uani 0.225(15) 1 d D U P A 2
H93C H 1.2121 0.2723 1.7193 0.070 Uiso 0.225(15) 1 calc R U P A 2
H93D H 1.2221 0.2902 1.7701 0.070 Uiso 0.225(15) 1 calc R U P A 2
C94A C 1.1066(18) 0.3283(12) 1.7556(13) 0.078(3) Uani 0.225(15) 1 d D U P A 2
H94D H 1.0819 0.3021 1.7489 0.117 Uiso 0.225(15) 1 calc R U P A 2
H94E H 1.0777 0.3524 1.7475 0.117 Uiso 0.225(15) 1 calc R U P A 2
H94F H 1.1178 0.3294 1.7885 0.117 Uiso 0.225(15) 1 calc R U P A 2
C95A C 1.154(3) 0.3284(17) 1.6791(10) 0.086(4) Uani 0.225(15) 1 d D U P A 2
H95D H 1.1360 0.3004 1.6711 0.129 Uiso 0.225(15) 1 calc R U P A 2
H95E H 1.1951 0.3342 1.6609 0.129 Uiso 0.225(15) 1 calc R U P A 2
H95F H 1.1188 0.3497 1.6723 0.129 Uiso 0.225(15) 1 calc R U P A 2

loop_
_atom_site_aniso_label
_atom_site_aniso_U_11
_atom_site_aniso_U_22
_atom_site_aniso_U_33
_atom_site_aniso_U_23
_atom_site_aniso_U_13
_atom_site_aniso_U_12
I1 0.02590(16) 0.0496(2) 0.02958(17) -0.00533(16) 0.00056(14) -0.00012(14)
I2 0.02534(15) 0.0538(2) 0.02210(15) 0.00007(16) 0.00047(13) -0.00148(14)
Na1 0.0307(10) 0.0438(12) 0.0304(10) 0.0002(9) -0.0019(8) -0.0018(9)
Na2 0.0272(10) 0.0443(12) 0.0321(11) 0.0004(9) 0.0008(8) 0.0036(8)
Na3 0.0333(10) 0.0423(11) 0.0282(10) -0.0076(9) -0.0017(8) 0.0054(8)
Na4 0.0257(10) 0.0393(11) 0.0373(11) -0.0024(9) -0.0010(8) 0.0017(8)
Na5 0.0323(10) 0.0439(12) 0.0312(10) -0.0050(9) 0.0028(8) -0.0035(9)
Na6 0.0316(10) 0.0282(10) 0.0321(11) -0.0008(8) 0.0019(8) 0.0028(8)
Na7 0.0306(10) 0.0537(13) 0.0274(10) -0.0035(9) 0.0002(8) 0.0052(9)
Na8 0.0324(10) 0.0535(13) 0.0273(10) 0.0071(9) -0.0038(8) -0.0066(9)
Na9 0.0284(10) 0.0464(12) 0.0315(10) 0.0062(9) 0.0008(8) 0.0005(9)
Na10 0.0316(10) 0.0490(12) 0.0257(10) -0.0008(9) 0.0000(9) 0.0022(9)
Na11 0.0300(10) 0.0431(11) 0.0293(10) -0.0021(9) 0.0001(8) 0.0042(9)
Na12 0.0334(9) 0.0289(9) 0.0299(10) 0.0011(9) -0.0008(8) 0.0029(8)
Si1 0.0331(7) 0.0289(7) 0.0273(7) 0.0030(6) 0.0019(6) 0.0020(6)
Si2 0.0369(7) 0.0289(7) 0.0317(7) 0.0019(6) 0.0029(6) 0.0020(6)
Si3 0.0388(8) 0.0453(9) 0.0413(9) -0.0008(7) -0.0070(7) 0.0127(7)
Si4 0.0288(7) 0.0454(9) 0.0411(8) -0.0126(7) -0.0046(6) -0.0010(6)
Si5 0.0303(7) 0.0305(7) 0.0352(8) -0.0023(6) 0.0002(6) 0.0062(6)
Si6 0.0309(7) 0.0292(7) 0.0328(7) -0.0040(6) 0.0039(6) -0.0027(6)
Si7 0.0310(7) 0.0358(8) 0.0308(7) -0.0025(6) -0.0023(6) -0.0040(6)
Si8 0.0341(7) 0.0386(8) 0.0386(8) 0.0087(7) -0.0001(6) 0.0028(6)
Si9 0.0361(8) 0.0245(7) 0.0325(7) -0.0045(6) 0.0024(6) -0.0021(6)
Si10 0.0351(8) 0.0305(7) 0.0343(8) -0.0009(6) 0.0004(6) 0.0030(6)
Si11 0.0294(7) 0.0368(8) 0.0369(8) 0.0055(6) 0.0017(6) 0.0030(6)
Si12 0.0310(7) 0.0363(8) 0.0730(12) -0.0058(8) -0.0062(8) -0.0072(6)
Si13 0.0436(9) 0.0476(9) 0.0256(7) 0.0054(6) 0.0043(6) -0.0026(7)
Si14 0.0461(9) 0.0473(9) 0.0347(8) 0.0129(7) 0.0026(7) -0.0042(7)
Si15 0.0483(9) 0.0388(8) 0.0326(8) 0.0031(6) -0.0130(7) -0.0115(7)
Si16 0.0318(7) 0.0350(8) 0.0482(9) 0.0077(7) -0.0060(7) 0.0056(6)
Si17 0.0374(8) 0.0423(9) 0.0340(8) -0.0066(7) 0.0103(6) -0.0079(6)
Si18 0.0288(7) 0.0431(9) 0.0345(8) -0.0079(6) -0.0028(6) 0.0057(6)
Si19 0.0633(11) 0.0620(11) 0.0298(8) 0.0103(8) 0.0068(8) 0.0316(9)
Si20 0.0326(7) 0.0550(10) 0.0268(7) -0.0080(7) -0.0064(6) 0.0038(7)
C1 0.049(3) 0.034(3) 0.037(3) 0.000(2) 0.006(2) 0.003(2)
N1 0.032(2) 0.025(2) 0.029(2) 0.0025(17) -0.0004(17) 0.0006(16)
O1 0.047(2) 0.040(2) 0.044(2) 0.0023(17) 0.0084(18) 0.0128(17)
O3 0.076(3) 0.042(2) 0.059(3) -0.009(2) 0.004(2) 0.021(2)
N3 0.0209(19) 0.032(2) 0.028(2) -0.0023(17) 0.0044(16) 0.0045(16)
C3 0.038(3) 0.046(4) 0.062(4) 0.005(3) 0.013(3) -0.002(3)
C4 0.055(4) 0.035(3) 0.051(3) 0.009(3) 0.012(3) 0.008(3)
O4 0.032(2) 0.090(3) 0.046(2) 0.025(2) 0.0059(18) 0.012(2)
N4 0.028(2) 0.037(2) 0.032(2) -0.0005(18) -0.0019(17) -0.0004(17)
C5 0.072(4) 0.045(4) 0.072(5) -0.014(3) -0.016(4) -0.004(3)
N5 0.028(2) 0.029(2) 0.032(2) -0.0029(17) -0.0024(17) -0.0010(17)
C6 0.060(4) 0.041(3) 0.046(3) -0.004(3) 0.023(3) 0.006(3)
N6 0.038(2) 0.065(3) 0.038(3) -0.006(2) 0.005(2) -0.008(2)
N7 0.059(3) 0.029(2) 0.047(3) -0.003(2) -0.009(2) -0.001(2)
C7 0.066(4) 0.042(4) 0.060(4) -0.002(3) 0.008(3) 0.009(3)
C8 0.041(4) 0.074(5) 0.091(5) -0.001(4) -0.011(4) 0.025(3)
C9 0.083(5) 0.071(5) 0.049(4) 0.012(3) -0.016(4) 0.008(4)
C10 0.050(4) 0.038(4) 0.090(5) -0.002(3) 0.007(4) -0.003(3)
N10 0.0249(19) 0.031(2) 0.028(2) 0.0027(17) -0.0014(16) -0.0018(16)
C11 0.055(4) 0.064(4) 0.070(5) -0.012(4) 0.009(3) -0.017(3)
N11 0.030(2) 0.045(3) 0.024(2) 0.0089(18) 0.0045(17) -0.0062(18)
C12 0.084(5) 0.070(5) 0.059(4) -0.005(4) -0.027(4) -0.021(4)
N12 0.029(2) 0.031(2) 0.027(2) 0.0009(17) -0.0060(17) -0.0020(17)
N16 0.037(3) 0.070(4) 0.059(3) 0.011(3) 0.003(2) 0.009(2)
C16 0.043(3) 0.036(3) 0.057(4) -0.007(3) 0.006(3) -0.004(2)
C15 0.035(3) 0.050(4) 0.067(4) 0.009(3) -0.003(3) 0.007(3)
N14 0.030(2) 0.049(3) 0.024(2) 0.0018(19) -0.0039(17) 0.0109(19)
C14 0.083(5) 0.048(4) 0.046(4) -0.009(3) 0.002(3) 0.017(3)
N13 0.025(2) 0.035(2) 0.029(2) -0.0017(18) 0.0033(17) -0.0007(17)
C13 0.043(3) 0.033(3) 0.067(4) 0.002(3) -0.009(3) -0.004(2)
N18 0.044(3) 0.033(2) 0.038(3) 0.0053(19) -0.014(2) -0.005(2)
C18 0.036(3) 0.048(4) 0.055(4) -0.005(3) 0.003(3) -0.011(2)
N17 0.047(3) 0.055(3) 0.031(2) 0.007(2) -0.005(2) 0.008(2)
C17 0.051(4) 0.052(4) 0.042(3) 0.004(3) -0.001(3) -0.008(3)
C19 0.055(4) 0.066(4) 0.070(5) 0.003(4) -0.025(3) -0.018(3)
C20 0.083(5) 0.051(4) 0.042(3) 0.000(3) 0.013(3) 0.004(3)
C21 0.037(3) 0.037(3) 0.044(3) 0.002(2) 0.001(2) 0.001(2)
C22 0.082(5) 0.060(4) 0.077(5) 0.021(4) 0.030(4) 0.030(4)
C24 0.045(4) 0.087(6) 0.161(9) 0.071(6) -0.009(5) -0.018(4)
C23 0.109(6) 0.079(5) 0.046(4) 0.011(4) -0.007(4) 0.035(5)
C25 0.058(4) 0.040(3) 0.045(3) 0.000(3) 0.013(3) -0.013(3)
C26 0.053(3) 0.041(3) 0.044(3) -0.008(3) -0.006(3) -0.009(3)
C29 0.045(3) 0.061(4) 0.053(4) 0.004(3) -0.004(3) 0.009(3)
C28 0.085(5) 0.052(4) 0.047(4) -0.004(3) 0.017(3) 0.025(3)
C27 0.055(4) 0.037(3) 0.045(3) -0.001(2) -0.002(3) 0.013(3)
C2 0.063(4) 0.036(3) 0.041(3) 0.005(2) -0.002(3) 0.009(3)
N2 0.025(2) 0.044(3) 0.031(2) -0.0075(19) -0.0049(17) 0.0058(18)
C30 0.061(4) 0.032(3) 0.106(6) 0.004(3) -0.008(4) 0.002(3)
C31 0.053(4) 0.060(4) 0.043(3) 0.003(3) 0.011(3) 0.000(3)
C32 0.058(4) 0.105(7) 0.068(5) -0.016(4) -0.012(4) -0.016(4)
C33 0.031(3) 0.094(5) 0.056(4) 0.018(4) 0.002(3) 0.012(3)
C34 0.057(4) 0.059(4) 0.058(4) 0.014(3) 0.016(3) 0.020(3)
C35 0.082(5) 0.029(3) 0.039(3) -0.002(2) 0.007(3) 0.017(3)
C36 0.065(4) 0.029(3) 0.042(3) 0.004(2) -0.004(3) 0.002(3)
C37 0.115(6) 0.051(4) 0.051(4) -0.003(3) -0.020(4) 0.011(4)
C38 0.055(4) 0.045(4) 0.100(6) -0.011(4) -0.003(4) -0.009(3)
C47 0.050(3) 0.035(3) 0.062(4) -0.010(3) 0.009(3) -0.003(3)
C48 0.043(3) 0.060(4) 0.072(4) 0.007(3) 0.022(3) 0.010(3)
C49 0.075(5) 0.064(5) 0.060(4) 0.011(3) -0.020(4) 0.014(4)
C50 0.062(4) 0.039(4) 0.083(5) -0.011(3) -0.012(4) 0.006(3)
C51 0.075(5) 0.049(4) 0.138(8) 0.036(5) 0.047(5) 0.000(4)
C52 0.063(5) 0.080(6) 0.220(12) -0.059(7) -0.071(7) 0.002(4)
C53 0.075(5) 0.051(4) 0.060(4) 0.000(3) 0.016(4) -0.014(3)
C54 0.094(6) 0.081(5) 0.029(3) -0.003(3) 0.002(3) 0.004(4)
C55 0.056(4) 0.059(4) 0.073(5) 0.007(3) 0.011(4) 0.008(3)
C56 0.091(5) 0.062(4) 0.043(4) 0.014(3) -0.010(3) 0.013(4)
C57 0.055(4) 0.050(4) 0.058(4) -0.003(3) -0.007(3) 0.000(3)
C58 0.082(5) 0.055(4) 0.079(5) 0.020(4) 0.033(4) -0.013(4)
C59 0.096(5) 0.029(3) 0.054(4) 0.000(3) -0.021(4) 0.001(3)
C60 0.059(5) 0.061(5) 0.179(10) -0.001(6) -0.040(6) -0.020(4)
C61 0.161(9) 0.070(5) 0.032(4) -0.015(3) -0.004(4) -0.032(5)
C62 0.037(3) 0.060(4) 0.077(5) 0.005(3) 0.003(3) 0.013(3)
C63 0.048(3) 0.032(3) 0.094(5) -0.008(3) 0.009(4) 0.000(3)
C64 0.056(4) 0.059(4) 0.072(5) 0.030(4) -0.009(3) 0.006(3)
C65 0.067(4) 0.039(4) 0.091(6) 0.005(3) 0.013(4) -0.002(3)
C66 0.085(6) 0.075(5) 0.084(6) -0.008(4) -0.015(5) -0.025(4)
C67 0.114(6) 0.063(5) 0.052(4) 0.001(3) 0.039(4) -0.014(4)
C68 0.061(4) 0.048(4) 0.060(4) 0.000(3) -0.010(3) 0.009(3)
C69 0.038(3) 0.084(5) 0.060(4) -0.017(4) -0.006(3) 0.016(3)
C70 0.042(3) 0.055(4) 0.045(3) -0.018(3) -0.006(3) 0.004(3)
C71 0.128(7) 0.062(5) 0.051(4) 0.004(3) 0.021(4) 0.050(5)
C72 0.095(6) 0.153(9) 0.059(5) 0.027(5) -0.020(5) 0.062(6)
C73 0.111(6) 0.063(5) 0.049(4) 0.013(3) 0.025(4) 0.009(4)
C74 0.045(4) 0.097(6) 0.077(5) -0.014(4) -0.017(4) -0.003(4)
C75 0.059(4) 0.044(3) 0.045(3) -0.003(3) -0.002(3) 0.007(3)
C76 0.076(4) 0.053(4) 0.037(3) -0.009(3) -0.003(3) 0.013(3)
C88 0.062(5) 0.127(7) 0.074(5) 0.038(5) 0.014(4) 0.017(5)
C89 0.054(4) 0.069(5) 0.100(6) 0.007(4) -0.023(4) -0.013(4)
C90 0.032(3) 0.080(5) 0.085(5) 0.008(4) 0.000(3) 0.015(3)
C91 0.051(4) 0.093(5) 0.074(5) 0.000(4) 0.005(4) 0.031(3)
N15 0.067(5) 0.031(3) 0.059(4) 0.005(3) -0.020(4) -0.003(4)
C92 0.084(6) 0.042(4) 0.069(6) -0.014(4) 0.011(6) 0.030(4)
C93 0.088(7) 0.020(3) 0.068(5) -0.003(3) -0.017(6) 0.008(4)
C94 0.067(6) 0.049(6) 0.118(8) 0.021(6) -0.024(5) -0.028(5)
C95 0.133(11) 0.061(6) 0.065(5) -0.004(5) -0.041(6) -0.009(9)
C96 0.086(5) 0.063(4) 0.045(4) 0.018(3) -0.018(4) -0.013(4)
C97 0.073(4) 0.032(3) 0.073(5) 0.003(3) -0.018(4) 0.001(3)
C98 0.037(3) 0.074(5) 0.064(4) 0.031(4) -0.013(3) 0.001(3)
C99 0.029(3) 0.135(7) 0.067(5) 0.031(5) 0.007(3) 0.022(4)
C100 0.053(4) 0.139(8) 0.061(5) 0.040(5) 0.018(4) 0.027(4)
C101 0.055(4) 0.107(6) 0.043(4) 0.030(4) 0.012(3) 0.003(4)
C102 0.105(6) 0.074(5) 0.055(4) -0.015(4) -0.023(4) -0.001(4)
C103 0.071(5) 0.080(5) 0.050(4) 0.024(4) -0.008(3) 0.019(4)
N8 0.066(4) 0.026(4) 0.041(5) -0.001(3) -0.004(4) 0.015(4)
N9 0.061(7) 0.042(7) 0.038(4) 0.008(5) 0.010(5) 0.013(5)
O2 0.037(3) 0.035(3) 0.057(3) -0.004(2) 0.008(2) 0.003(2)
C39 0.078(8) 0.041(6) 0.046(4) 0.015(4) -0.006(4) 0.008(5)
C40 0.055(6) 0.037(5) 0.082(7) 0.013(4) -0.008(5) -0.010(5)
C41 0.055(5) 0.034(6) 0.070(6) -0.009(5) -0.027(4) 0.007(4)
C42 0.034(4) 0.043(4) 0.078(5) -0.005(4) -0.003(4) 0.011(3)
C43 0.052(5) 0.057(5) 0.068(5) 0.000(4) 0.028(4) 0.008(4)
C44 0.076(6) 0.044(6) 0.051(5) 0.001(4) 0.028(5) 0.005(4)
C45 0.096(10) 0.071(9) 0.038(5) 0.032(5) 0.020(6) 0.037(8)
C46 0.098(9) 0.072(8) 0.062(7) -0.009(6) -0.002(7) -0.014(6)
N8' 0.066(4) 0.026(4) 0.041(5) -0.001(3) -0.004(4) 0.015(4)
N9' 0.08(2) 0.040(14) 0.045(15) 0.002(13) 0.018(16) -0.005(14)
O2' 0.067(11) 0.024(8) 0.042(8) 0.006(7) 0.008(8) 0.006(7)
C39' 0.078(8) 0.041(6) 0.046(4) 0.015(4) -0.006(4) 0.008(5)
C40' 0.054(11) 0.031(16) 0.049(15) -0.016(12) -0.016(11) 0.028(10)
C41' 0.055(15) 0.031(12) 0.041(9) 0.008(8) -0.016(12) 0.023(11)
C42' 0.053(12) 0.021(10) 0.047(9) -0.010(8) -0.004(11) 0.007(9)
C43' 0.086(16) 0.038(11) 0.040(10) 0.000(9) 0.005(12) -0.015(11)
C44' 0.082(19) 0.045(14) 0.039(13) 0.013(11) 0.010(15) -0.020(12)
C45' 0.09(2) 0.056(17) 0.07(3) 0.01(2) 0.01(2) 0.005(19)
C46' 0.078(19) 0.07(2) 0.066(19) -0.007(18) 0.024(16) -0.022(14)
N15A 0.067(5) 0.031(3) 0.059(4) 0.005(3) -0.020(4) -0.003(4)
C92A 0.084(6) 0.042(4) 0.069(6) -0.014(4) 0.011(6) 0.030(4)
C93A 0.088(7) 0.020(3) 0.068(5) -0.003(3) -0.017(6) 0.008(4)
C94A 0.067(6) 0.049(6) 0.118(8) 0.021(6) -0.024(5) -0.028(5)
C95A 0.133(11) 0.061(6) 0.065(5) -0.004(5) -0.041(6) -0.009(9)

loop_
_atom_type_symbol
_atom_type_description
_atom_type_scat_dispersion_real
_atom_type_scat_dispersion_imag
_atom_type_scat_source
I I -0.4742 1.8119 'International Tables Vol C Tables 4.2.6.8 and 6.1.1.4'
Na Na 0.0362 0.0249 'International Tables Vol C Tables 4.2.6.8 and 6.1.1.4'
Si Si 0.0817 0.0704 'International Tables Vol C Tables 4.2.6.8 and 6.1.1.4'
O O 0.0106 0.0060 'International Tables Vol C Tables 4.2.6.8 and 6.1.1.4'
N N 0.0061 0.0033 'International Tables Vol C Tables 4.2.6.8 and 6.1.1.4'
C C 0.0033 0.0016 'International Tables Vol C Tables 4.2.6.8 and 6.1.1.4'
H H 0.0000 0.0000 'International Tables Vol C Tables 4.2.6.8 and 6.1.1.4'

loop_
_geom_angle_atom_site_label_1
_geom_angle_atom_site_label_2
_geom_angle_atom_site_label_3
_geom_angle
Na2 I1 Na4 135.67(5)
Na2 I1 Na1 69.44(5)
Na4 I1 Na1 136.81(5)
Na2 I1 Na5 133.86(5)
Na4 I1 Na5 71.89(5)
Na1 I1 Na5 68.50(5)
Na2 I1 Na3 69.14(5)
Na4 I1 Na3 69.09(5)
Na1 I1 Na3 133.06(5)
Na5 I1 Na3 134.25(5)
Na8 I2 Na9 70.22(5)
Na8 I2 Na7 68.34(5)
Na9 I2 Na7 134.47(5)
Na8 I2 Na11 134.90(5)
Na9 I2 Na11 137.05(5)
Na7 I2 Na11 69.79(5)
Na8 I2 Na10 137.05(5)
Na9 I2 Na10 70.51(5)
Na7 I2 Na10 136.37(5)
Na11 I2 Na10 70.73(5)
N5 Na1 N1 162.79(17)
N5 Na1 I1 99.44(12)
N1 Na1 I1 96.34(11)
N5 Na1 Si10 30.06(10)
N1 Na1 Si10 148.29(12)
I1 Na1 Si10 105.36(6)
N5 Na1 Si1 135.69(13)
N1 Na1 Si1 29.65(10)
I1 Na1 Si1 109.10(6)
Si10 Na1 Si1 145.30(7)
N5 Na1 Si2 150.22(12)
N1 Na1 Si2 28.16(9)
I1 Na1 Si2 101.64(6)
Si10 Na1 Si2 122.43(7)
Si1 Na1 Si2 53.86(5)
N5 Na1 Si9 26.79(10)
N1 Na1 Si9 138.86(12)
I1 Na1 Si9 109.38(6)
Si10 Na1 Si9 53.32(4)
Si1 Na1 Si9 109.60(7)
Si2 Na1 Si9 148.65(7)
N5 Na1 Na5 43.84(11)
N1 Na1 Na5 150.24(12)
I1 Na1 Na5 55.81(5)
Si10 Na1 Na5 59.54(5)
Si1 Na1 Na5 142.40(8)
Si2 Na1 Na5 152.83(8)
Si9 Na1 Na5 57.25(5)
N5 Na1 Na2 151.13(13)
N1 Na1 Na2 41.93(10)
I1 Na1 Na2 55.10(4)
Si10 Na1 Na2 156.11(8)
Si1 Na1 Na2 57.08(5)
Si2 Na1 Na2 57.72(5)
Si9 Na1 Na2 140.99(7)
Na5 Na1 Na2 108.57(7)
N2 Na2 N1 164.18(17)
N2 Na2 I1 97.68(12)
N1 Na2 I1 96.83(11)
N2 Na2 Si4 30.65(11)
N1 Na2 Si4 148.64(12)
I1 Na2 Si4 103.07(6)
N2 Na2 Si1 136.85(13)
N1 Na2 Si1 29.72(10)
I1 Na2 Si1 109.60(6)
Si4 Na2 Si1 147.17(8)
N2 Na2 Si2 149.92(13)
N1 Na2 Si2 28.75(10)
I1 Na2 Si2 102.69(6)
Si4 Na2 Si2 121.50(7)
Si1 Na2 Si2 54.23(4)
N2 Na2 Si3 26.73(12)
N1 Na2 Si3 139.70(12)
I1 Na2 Si3 109.36(6)
Si4 Na2 Si3 53.45(5)
Si1 Na2 Si3 110.48(7)
Si2 Na2 Si3 147.85(7)
N2 Na2 Na3 42.52(11)
N1 Na2 Na3 149.58(12)
I1 Na2 Na3 55.87(4)
Si4 Na2 Na3 59.97(5)
Si1 Na2 Na3 140.00(7)
Si2 Na2 Na3 155.05(7)
Si3 Na2 Na3 55.77(5)
N2 Na2 Na1 150.06(13)
N1 Na2 Na1 42.07(10)
I1 Na2 Na1 55.46(4)
Si4 Na2 Na1 153.92(8)
Si1 Na2 Na1 57.26(5)
Si2 Na2 Na1 58.65(5)
Si3 Na2 Na1 142.24(8)
Na3 Na2 Na1 108.15(7)
N2 Na3 N3 166.98(16)
N2 Na3 I1 96.21(11)
N3 Na3 I1 96.61(10)
N2 Na3 Si3 30.05(11)
N3 Na3 Si3 142.48(12)
I1 Na3 Si3 112.86(6)
N2 Na3 Si6 143.06(13)
N3 Na3 Si6 30.08(10)
I1 Na3 Si6 102.17(6)
Si3 Na3 Si6 144.43(7)
N2 Na3 Si5 145.28(13)
N3 Na3 Si5 27.83(9)
I1 Na3 Si5 110.37(6)
Si3 Na3 Si5 115.78(7)
Si6 Na3 Si5 53.15(4)
N2 Na3 Si4 27.83(12)
N3 Na3 Si4 146.23(12)
I1 Na3 Si4 98.69(6)
Si3 Na3 Si4 53.49(5)
Si6 Na3 Si4 116.66(7)
Si5 Na3 Si4 150.49(7)
N2 Na3 Na2 41.93(10)
N3 Na3 Na2 151.09(12)
I1 Na3 Na2 54.98(4)
Si3 Na3 Na2 60.31(5)
Si6 Na3 Na2 148.40(7)
Si5 Na3 Na2 149.21(7)
Si4 Na3 Na2 55.41(5)
N2 Na3 Na4 150.65(12)
N3 Na3 Na4 42.37(9)
I1 Na3 Na4 55.17(4)
Si3 Na3 Na4 148.86(8)
Si6 Na3 Na4 59.97(5)
Si5 Na3 Na4 57.17(5)
Si4 Na3 Na4 147.61(7)
Na2 Na3 Na4 108.73(7)
N3 Na4 N4 168.38(16)
N3 Na4 I1 97.49(11)
N4 Na4 I1 93.29(11)
N3 Na4 Si8 150.35(13)
N4 Na4 Si8 30.74(10)
I1 Na4 Si8 96.23(6)
N3 Na4 Si5 28.96(10)
N4 Na4 Si5 140.85(12)
I1 Na4 Si5 112.71(6)
Si8 Na4 Si5 151.06(7)
N3 Na4 Si7 141.65(12)
N4 Na4 Si7 28.09(10)
I1 Na4 Si7 108.84(6)
Si8 Na4 Si7 54.59(5)
Si5 Na4 Si7 112.93(6)
N3 Na4 Si6 27.40(10)
N4 Na4 Si6 153.49(13)
I1 Na4 Si6 99.55(6)
Si8 Na4 Si6 123.94(7)
Si5 Na4 Si6 52.54(4)
Si7 Na4 Si6 151.60(7)
N3 Na4 Na3 42.68(10)
N4 Na4 Na3 146.49(12)
I1 Na4 Na3 55.74(4)
Si8 Na4 Na3 147.88(7)
Si5 Na4 Na3 59.02(5)
Si7 Na4 Na3 143.21(7)
Si6 Na4 Na3 56.13(5)
N3 Na4 Na5 148.48(12)
N4 Na4 Na5 40.41(10)
I1 Na4 Na5 54.13(4)
Si8 Na4 Na5 57.23(5)
Si5 Na4 Na5 142.52(7)
Si7 Na4 Na5 56.14(5)
Si6 Na4 Na5 151.28(7)
Na3 Na4 Na5 106.27(7)
N4 Na5 N5 167.94(16)
N4 Na5 I1 93.84(11)
N5 Na5 I1 97.98(11)
N4 Na5 Si7 28.69(10)
N5 Na5 Si7 141.61(12)
I1 Na5 Si7 109.92(6)
N4 Na5 Si8 29.01(10)
N5 Na5 Si8 150.69(12)
I1 Na5 Si8 94.35(6)
Si7 Na5 Si8 54.27(5)
N4 Na5 Si9 141.60(13)
N5 Na5 Si9 29.23(10)
I1 Na5 Si9 111.93(6)
Si7 Na5 Si9 113.06(7)
Si8 Na5 Si9 153.72(7)
N4 Na5 Si10 149.15(12)
N5 Na5 Si10 28.53(10)
I1 Na5 Si10 102.71(6)
Si7 Na5 Si10 147.32(7)
Si8 Na5 Si10 122.50(7)
Si9 Na5 Si10 53.33(4)
N4 Na5 Na1 148.88(12)
N5 Na5 Na1 42.49(10)
I1 Na5 Na1 55.69(4)
Si7 Na5 Na1 148.92(8)
Si8 Na5 Na1 143.59(8)
Si9 Na5 Na1 60.11(5)
Si10 Na5 Na1 56.51(5)
N4 Na5 Na4 41.12(10)
N5 Na5 Na4 149.47(12)
I1 Na5 Na4 53.98(4)
Si7 Na5 Na4 57.40(5)
Si8 Na5 Na4 54.94(5)
Si9 Na5 Na4 142.68(7)
Si10 Na5 Na4 152.87(7)
Na1 Na5 Na4 107.78(7)
O2 Na6 O1 146.65(17)
O1 Na6 O2' 154.6(5)
O1 Na6 N8' 129.0(9)
O2' Na6 N8' 69.8(9)
O2 Na6 N8 68.3(3)
O1 Na6 N8 136.5(2)
O2 Na6 N6 139.82(18)
O1 Na6 N6 69.19(15)
O2' Na6 N6 95.2(4)
N8' Na6 N6 93.7(15)
N8 Na6 N6 95.9(4)
O2 Na6 N9 67.7(4)
O1 Na6 N9 97.2(4)
N8 Na6 N9 125.8(4)
N6 Na6 N9 97.9(3)
O1 Na6 N9' 96.0(16)
O2' Na6 N9' 68.2(15)
N8' Na6 N9' 134.9(18)
N6 Na6 N9' 105.8(13)
O2 Na6 N7 87.97(17)
O1 Na6 N7 69.29(15)
O2' Na6 N7 131.9(5)
N8' Na6 N7 93.6(13)
N8 Na6 N7 97.4(4)
N6 Na6 N7 131.65(17)
N9 Na6 N7 110.8(3)
N9' Na6 N7 102.2(12)
N14 Na7 N10 165.45(16)
N14 Na7 I2 97.00(12)
N10 Na7 I2 97.51(11)
N14 Na7 Si19 29.49(11)
N10 Na7 Si19 145.07(12)
I2 Na7 Si19 103.27(7)
N14 Na7 Si11 145.83(13)
N10 Na7 Si11 29.31(10)
I2 Na7 Si11 102.36(6)
Si19 Na7 Si11 117.38(7)
N14 Na7 Si20 28.93(12)
N10 Na7 Si20 141.43(13)
I2 Na7 Si20 109.59(6)
Si19 Na7 Si20 54.00(5)
Si11 Na7 Si20 148.02(7)
N14 Na7 Si12 142.36(14)
N10 Na7 Si12 27.93(10)
I2 Na7 Si12 109.70(7)
Si19 Na7 Si12 146.95(8)
Si11 Na7 Si12 53.42(5)
Si20 Na7 Si12 114.26(7)
N14 Na7 Na8 151.01(13)
N10 Na7 Na8 42.80(10)
I2 Na7 Na8 55.64(5)
Si19 Na7 Na8 152.83(9)
Si11 Na7 Na8 59.45(5)
Si20 Na7 Na8 143.94(8)
Si12 Na7 Na8 56.30(5)
N14 Na7 Na11 42.33(11)
N10 Na7 Na11 151.74(12)
I2 Na7 Na11 55.15(4)
Si19 Na7 Na11 59.03(5)
Si11 Na7 Na11 150.20(8)
Si20 Na7 Na11 57.69(5)
Si12 Na7 Na11 146.65(8)
Na8 Na7 Na11 108.96(7)
N10 Na8 N11 164.43(16)
N10 Na8 I2 97.94(11)
N11 Na8 I2 96.83(11)
N10 Na8 Si13 146.00(13)
N11 Na8 Si13 30.67(11)
I2 Na8 Si13 105.11(6)
N10 Na8 Si12 30.34(10)
N11 Na8 Si12 136.35(13)
I2 Na8 Si12 113.61(7)
Si13 Na8 Si12 141.24(8)
N10 Na8 Si11 28.02(10)
N11 Na8 Si11 150.62(13)
I2 Na8 Si11 101.15(6)
Si13 Na8 Si11 120.90(7)
Si12 Na8 Si11 53.96(5)
N10 Na8 Si14 139.98(12)
N11 Na8 Si14 28.10(11)
I2 Na8 Si14 106.82(6)
Si13 Na8 Si14 54.65(5)
Si12 Na8 Si14 109.69(7)
Si11 Na8 Si14 151.81(7)
N10 Na8 Na7 42.86(10)
N11 Na8 Na7 149.81(13)
I2 Na8 Na7 56.02(5)
Si13 Na8 Na7 156.33(8)
Si12 Na8 Na7 60.01(6)
Si11 Na8 Na7 57.58(5)
Si14 Na8 Na7 139.38(8)
N10 Na8 Na9 151.51(12)
N11 Na8 Na9 42.05(10)
I2 Na8 Na9 55.05(4)
Si13 Na8 Na9 60.13(5)
Si12 Na8 Na9 146.00(8)
Si11 Na8 Na9 150.94(8)
Si14 Na8 Na9 55.78(5)
Na7 Na8 Na9 108.75(7)
N11 Na9 N12 166.49(16)
N11 Na9 I2 96.15(11)
N12 Na9 I2 96.04(11)
N11 Na9 Si15 149.76(13)
N12 Na9 Si15 30.47(10)
I2 Na9 Si15 101.84(6)
N11 Na9 Si14 30.44(11)
N12 Na9 Si14 137.89(12)
I2 Na9 Si14 109.59(6)
Si15 Na9 Si14 148.37(8)
N11 Na9 Si16 139.83(13)
N12 Na9 Si16 28.16(10)
I2 Na9 Si16 109.90(6)
Si15 Na9 Si16 53.81(5)
Si14 Na9 Si16 109.85(7)
N11 Na9 Si13 27.28(11)
N12 Na9 Si13 153.10(12)
I2 Na9 Si13 100.41(6)
Si15 Na9 Si13 124.04(7)
Si14 Na9 Si13 54.01(5)
Si16 Na9 Si13 149.46(7)
N11 Na9 Na8 41.68(10)
N12 Na9 Na8 149.12(12)
I2 Na9 Na8 54.73(4)
Si15 Na9 Na8 150.66(8)
Si14 Na9 Na8 59.09(5)
Si16 Na9 Na8 144.80(8)
Si13 Na9 Na8 54.89(5)
N11 Na9 Na10 148.71(12)
N12 Na9 Na10 41.68(10)
I2 Na9 Na10 54.87(4)
Si15 Na9 Na10 58.73(5)
Si14 Na9 Na10 140.83(8)
Si16 Na9 Na10 57.70(5)
Si13 Na9 Na10 152.00(7)
Na8 Na9 Na10 107.68(7)
N12 Na10 N13 168.59(16)
N12 Na10 I2 95.97(11)
N13 Na10 I2 94.88(11)
N12 Na10 Si18 141.03(12)
N13 Na10 Si18 29.30(10)
I2 Na10 Si18 110.77(6)
N12 Na10 Si15 28.27(10)
N13 Na10 Si15 151.63(13)
I2 Na10 Si15 98.99(6)
Si18 Na10 Si15 150.24(7)
N12 Na10 Si17 151.37(12)
N13 Na10 Si17 28.60(10)
I2 Na10 Si17 97.91(6)
Si18 Na10 Si17 53.59(5)
Si15 Na10 Si17 124.12(7)
N12 Na10 Si16 28.34(10)
N13 Na10 Si16 142.26(13)
I2 Na10 Si16 110.00(6)
Si18 Na10 Si16 113.10(7)
Si15 Na10 Si16 52.94(5)
Si17 Na10 Si16 152.09(7)
N12 Na10 Na9 41.87(10)
N13 Na10 Na9 147.99(12)
I2 Na10 Na9 54.62(4)
Si18 Na10 Na9 145.41(8)
Si15 Na10 Na9 55.49(5)
Si17 Na10 Na9 147.90(7)
Si16 Na10 Na9 58.06(5)
N12 Na10 Na11 148.57(12)
N13 Na10 Na11 41.07(10)
I2 Na10 Na11 54.57(4)
Si18 Na10 Na11 58.45(5)
Si15 Na10 Na11 149.60(7)
Si17 Na10 Na11 55.62(5)
Si16 Na10 Na11 143.86(8)
Na9 Na10 Na11 107.03(6)
N13 Na11 N14 167.64(16)
N13 Na11 I2 95.66(11)
N14 Na11 I2 96.10(11)
N13 Na11 Si17 30.30(11)
N14 Na11 Si17 148.98(13)
I2 Na11 Si17 100.31(6)
N13 Na11 Si20 141.11(13)
N14 Na11 Si20 28.98(11)
I2 Na11 Si20 109.17(6)
Si17 Na11 Si20 150.53(7)
N13 Na11 Si19 150.81(13)
N14 Na11 Si19 28.00(11)
I2 Na11 Si19 101.00(6)
Si17 Na11 Si19 121.94(8)
Si20 Na11 Si19 53.04(5)
N13 Na11 Si18 27.72(10)
N14 Na11 Si18 142.14(13)
I2 Na11 Si18 109.04(6)
Si17 Na11 Si18 53.87(5)
Si20 Na11 Si18 113.63(7)
Si19 Na11 Si18 149.95(7)
N13 Na11 Na7 149.17(12)
N14 Na11 Na7 41.52(10)
I2 Na11 Na7 55.05(4)
Si17 Na11 Na7 149.46(8)
Si20 Na11 Na7 57.33(5)
Si19 Na11 Na7 56.39(5)
Si18 Na11 Na7 144.96(8)
N13 Na11 Na10 41.74(10)
N14 Na11 Na10 148.67(13)
I2 Na11 Na10 54.70(4)
Si17 Na11 Na10 58.49(5)
Si20 Na11 Na10 142.14(8)
Si19 Na11 Na10 151.88(7)
Si18 Na11 Na10 56.53(5)
Na7 Na11 Na10 107.56(7)
O4 Na12 O3 151.97(18)
O4 Na12 N18 68.41(15)
O3 Na12 N18 133.23(18)
O4 Na12 N15 92.8(3)
O3 Na12 N15 68.3(3)
N18 Na12 N15 100.1(2)
O4 Na12 N17 69.30(15)
O3 Na12 N17 96.75(16)
N18 Na12 N17 128.95(16)
N15 Na12 N17 109.2(2)
O4 Na12 N15A 78.0(7)
O3 Na12 N15A 82.5(7)
N18 Na12 N15A 93.6(6)
N17 Na12 N15A 104.3(7)
O4 Na12 N16 136.14(18)
O3 Na12 N16 68.07(17)
N18 Na12 N16 92.93(16)
N15 Na12 N16 130.3(3)
N17 Na12 N16 98.27(17)
N15A Na12 N16 144.7(7)
O4 Na12 C92A 128.3(6)
O3 Na12 C92A 28.6(6)
N18 Na12 C92A 125.9(10)
N17 Na12 C92A 102.6(10)
N15A Na12 C92A 53.9(7)
N16 Na12 C92A 95.1(6)
N1 Si1 C2 115.4(2)
N1 Si1 C3 113.7(2)
C2 Si1 C3 105.4(3)
N1 Si1 C1 107.9(2)
C2 Si1 C1 106.6(2)
C3 Si1 C1 107.4(3)
N1 Si1 Na2 44.60(14)
C2 Si1 Na2 104.0(2)
C3 Si1 Na2 149.6(2)
C1 Si1 Na2 70.74(17)
N1 Si1 Na1 44.63(14)
C2 Si1 Na1 159.54(19)
C3 Si1 Na1 84.1(2)
C1 Si1 Na1 87.07(18)
Na2 Si1 Na1 65.66(5)
N1 Si2 C6 114.2(2)
N1 Si2 C4 110.2(2)
C6 Si2 C4 106.1(3)
N1 Si2 C5 112.9(3)
C6 Si2 C5 107.3(3)
C4 Si2 C5 105.5(3)
N1 Si2 Na2 42.35(14)
C6 Si2 Na2 156.5(2)
C4 Si2 Na2 85.59(18)
C5 Si2 Na2 88.4(2)
N1 Si2 Na1 41.51(14)
C6 Si2 Na1 97.7(2)
C4 Si2 Na1 80.0(2)
C5 Si2 Na1 151.3(2)
Na2 Si2 Na1 63.63(5)
N2 Si3 C8 115.0(3)
N2 Si3 C9 114.1(3)
C8 Si3 C9 105.9(3)
N2 Si3 C7 109.0(3)
C8 Si3 C7 105.8(3)
C9 Si3 C7 106.5(3)
N2 Si3 Na3 45.63(15)
C8 Si3 Na3 102.8(2)
C9 Si3 Na3 150.6(2)
C7 Si3 Na3 71.0(2)
N2 Si3 Na2 39.41(15)
C8 Si3 Na2 154.0(2)
C9 Si3 Na2 87.2(2)
C7 Si3 Na2 91.4(2)
Na3 Si3 Na2 63.92(5)
N2 Si4 C11 113.2(3)
N2 Si4 C12 116.0(3)
C11 Si4 C12 105.6(3)
N2 Si4 C10 109.8(2)
C11 Si4 C10 106.2(3)
C12 Si4 C10 105.3(3)
N2 Si4 Na2 45.74(14)
C11 Si4 Na2 142.1(2)
C12 Si4 Na2 112.1(2)
C10 Si4 Na2 67.5(2)
N2 Si4 Na3 41.55(15)
C11 Si4 Na3 80.1(2)
C12 Si4 Na3 153.7(2)
C10 Si4 Na3 97.4(2)
Na2 Si4 Na3 64.62(6)
N3 Si5 C13 109.5(2)
N3 Si5 C15 114.5(2)
C13 Si5 C15 106.2(3)
N3 Si5 C14 115.4(2)
C13 Si5 C14 105.4(3)
C15 Si5 C14 105.1(3)
N3 Si5 Na4 43.55(13)
C13 Si5 Na4 73.53(18)
C15 Si5 Na4 150.4(2)
C14 Si5 Na4 103.4(2)
N3 Si5 Na3 41.94(14)
C13 Si5 Na3 89.6(2)
C15 Si5 Na3 86.6(2)
C14 Si5 Na3 157.1(2)
Na4 Si5 Na3 63.81(5)
N3 Si6 C17 114.9(2)
N3 Si6 C16 109.8(2)
C17 Si6 C16 105.4(3)
N3 Si6 C18 114.0(2)
C17 Si6 C18 105.8(3)
C16 Si6 C18 106.2(3)
N3 Si6 Na3 45.45(14)
C17 Si6 Na3 156.1(2)
C16 Si6 Na3 76.2(2)
C18 Si6 Na3 96.3(2)
N3 Si6 Na4 40.57(13)
C17 Si6 Na4 92.3(2)
C16 Si6 Na4 85.54(18)
C18 Si6 Na4 154.4(2)
Na3 Si6 Na4 63.90(5)
N4 Si7 C20 113.9(3)
N4 Si7 C21 110.2(2)
C20 Si7 C21 106.8(3)
N4 Si7 C19 115.7(3)
C20 Si7 C19 105.0(3)
C21 Si7 C19 104.5(3)
N4 Si7 Na5 43.56(15)
C20 Si7 Na5 151.9(2)
C21 Si7 Na5 75.39(18)
C19 Si7 Na5 101.3(2)
N4 Si7 Na4 43.29(14)
C20 Si7 Na4 85.5(2)
C21 Si7 Na4 89.71(17)
C19 Si7 Na4 158.6(2)
Na5 Si7 Na4 66.46(5)
N4 Si8 C22 112.4(3)
N4 Si8 C24 111.1(3)
C22 Si8 C24 105.4(4)
N4 Si8 C23 115.9(3)
C22 Si8 C23 108.0(4)
C24 Si8 C23 103.2(4)
N4 Si8 Na4 47.40(14)
C22 Si8 Na4 127.3(3)
C24 Si8 Na4 63.8(2)
C23 Si8 Na4 124.7(2)
N4 Si8 Na5 43.50(15)
C22 Si8 Na5 70.8(2)
C24 Si8 Na5 111.9(3)
C23 Si8 Na5 144.0(3)
Na4 Si8 Na5 67.82(6)
N5 Si9 C27 110.0(2)
N5 Si9 C26 113.6(2)
C27 Si9 C26 107.1(3)
N5 Si9 C25 114.9(2)
C27 Si9 C25 104.8(3)
C26 Si9 C25 105.8(3)
N5 Si9 Na5 44.80(14)
C27 Si9 Na5 86.7(2)
C26 Si9 Na5 86.17(19)
C25 Si9 Na5 159.69(19)
N5 Si9 Na1 39.35(14)
C27 Si9 Na1 78.4(2)
C26 Si9 Na1 148.28(19)
C25 Si9 Na1 102.71(19)
Na5 Si9 Na1 62.64(5)
N5 Si10 C30 109.5(3)
N5 Si10 C29 114.4(3)
C30 Si10 C29 107.3(3)
N5 Si10 C28 114.5(3)
C30 Si10 C28 104.3(3)
C29 Si10 C28 106.2(3)
N5 Si10 Na1 44.71(14)
C30 Si10 Na1 74.4(2)
C29 Si10 Na1 153.8(2)
C28 Si10 Na1 98.4(2)
N5 Si10 Na5 43.47(15)
C30 Si10 Na5 84.6(2)
C29 Si10 Na5 90.0(2)
C28 Si10 Na5 157.7(2)
Na1 Si10 Na5 63.95(5)
N10 Si11 C48 115.5(3)
N10 Si11 C47 109.5(2)
C48 Si11 C47 106.7(3)
N10 Si11 C49 112.3(3)
C48 Si11 C49 105.4(3)
C47 Si11 C49 106.9(3)
N10 Si11 Na7 43.43(14)
C48 Si11 Na7 158.8(2)
C47 Si11 Na7 86.17(18)
C49 Si11 Na7 86.0(2)
N10 Si11 Na8 41.23(14)
C48 Si11 Na8 102.9(2)
C47 Si11 Na8 77.1(2)
C49 Si11 Na8 148.7(2)
Na7 Si11 Na8 62.97(5)
N10 Si12 C50 110.6(3)
N10 Si12 C52 114.4(3)
C50 Si12 C52 105.3(4)
N10 Si12 C51 111.5(3)
C50 Si12 C51 105.1(3)
C52 Si12 C51 109.3(5)
N10 Si12 Na8 45.34(14)
C50 Si12 Na8 91.5(2)
C52 Si12 Na8 158.4(3)
C51 Si12 Na8 78.4(3)
N10 Si12 Na7 41.32(14)
C50 Si12 Na7 74.3(2)
C52 Si12 Na7 107.4(4)
C51 Si12 Na7 141.9(3)
Na8 Si12 Na7 63.69(5)
N11 Si13 C53 110.7(3)
N11 Si13 C54 115.8(3)
C53 Si13 C54 106.7(3)
N11 Si13 C55 111.5(3)
C53 Si13 C55 104.5(3)
C54 Si13 C55 106.9(4)
N11 Si13 Na8 46.19(14)
C53 Si13 Na8 91.5(2)
C54 Si13 Na8 159.3(2)
C55 Si13 Na8 77.1(2)
N11 Si13 Na9 40.77(14)
C53 Si13 Na9 75.2(2)
C54 Si13 Na9 109.5(3)
C55 Si13 Na9 142.0(2)
Na8 Si13 Na9 64.98(6)
N11 Si14 C58 115.8(3)
N11 Si14 C57 110.7(3)
C58 Si14 C57 106.0(3)
N11 Si14 C56 111.9(3)
C58 Si14 C56 105.2(3)
C57 Si14 C56 106.6(3)
N11 Si14 Na9 45.92(14)
C58 Si14 Na9 160.1(2)
C57 Si14 Na9 90.3(2)
C56 Si14 Na9 80.2(2)
N11 Si14 Na8 41.54(14)
C58 Si14 Na8 107.5(3)
C57 Si14 Na8 75.2(2)
C56 Si14 Na8 145.3(2)
Na9 Si14 Na8 65.13(5)
N12 Si15 C60 115.8(3)
N12 Si15 C59 109.6(2)
C60 Si15 C59 106.5(4)
N12 Si15 C61 112.8(3)
C60 Si15 C61 107.3(4)
C59 Si15 C61 104.0(4)
N12 Si15 Na9 46.39(14)
C60 Si15 Na9 161.0(3)
C59 Si15 Na9 88.4(2)
C61 Si15 Na9 79.6(3)
N12 Si15 Na10 42.35(14)
C60 Si15 Na10 106.4(3)
C59 Si15 Na10 73.9(2)
C61 Si15 Na10 145.3(3)
Na9 Si15 Na10 65.78(5)
N12 Si16 C64 115.1(3)
N12 Si16 C62 113.1(3)
C64 Si16 C62 105.6(3)
N12 Si16 C63 109.4(2)
C64 Si16 C63 106.6(3)
C62 Si16 C63 106.5(3)
N12 Si16 Na10 42.26(14)
C64 Si16 Na10 156.9(2)
C62 Si16 Na10 85.1(2)
C63 Si16 Na10 89.2(2)
N12 Si16 Na9 42.16(14)
C64 Si16 Na9 102.8(2)
C62 Si16 Na9 149.3(2)
C63 Si16 Na9 75.72(19)
Na10 Si16 Na9 64.23(5)
N13 Si17 C66 113.4(3)
N13 Si17 C67 115.4(3)
C66 Si17 C67 106.9(4)
N13 Si17 C65 110.3(3)
C66 Si17 C65 105.4(4)
C67 Si17 C65 104.7(4)
N13 Si17 Na11 45.14(14)
C66 Si17 Na11 142.5(3)
C67 Si17 Na11 110.4(3)
C65 Si17 Na11 68.8(2)
N13 Si17 Na10 42.97(14)
C66 Si17 Na10 78.8(3)
C67 Si17 Na10 154.5(2)
C65 Si17 Na10 97.4(2)
Na11 Si17 Na10 65.89(5)
N13 Si18 C68 110.2(3)
N13 Si18 C70 113.2(2)
C68 Si18 C70 106.7(3)
N13 Si18 C69 114.4(3)
C68 Si18 C69 106.1(3)
C70 Si18 C69 105.7(3)
N13 Si18 Na10 44.42(14)
C68 Si18 Na10 74.6(2)
C70 Si18 Na10 151.39(19)
C69 Si18 Na10 101.1(2)
N13 Si18 Na11 41.03(14)
C68 Si18 Na11 90.6(2)
C70 Si18 Na11 86.38(18)
C69 Si18 Na11 155.0(2)
Na10 Si18 Na11 65.02(5)
N14 Si19 C73 114.2(3)
N14 Si19 C71 109.4(3)
C73 Si19 C71 106.2(4)
N14 Si19 C72 112.7(4)
C73 Si19 C72 106.6(4)
C71 Si19 C72 107.4(4)
N14 Si19 Na7 43.85(15)
C73 Si19 Na7 152.0(3)
C71 Si19 Na7 74.7(2)
C72 Si19 Na7 99.5(3)
N14 Si19 Na11 42.16(16)
C73 Si19 Na11 87.4(3)
C71 Si19 Na11 88.0(2)
C72 Si19 Na11 154.7(3)
Na7 Si19 Na11 64.59(6)
N14 Si20 C76 115.0(3)
N14 Si20 C75 109.3(2)
C76 Si20 C75 105.9(3)
N14 Si20 C74 115.0(3)
C76 Si20 C74 105.5(3)
C75 Si20 C74 105.5(3)
N14 Si20 Na7 43.03(15)
C76 Si20 Na7 157.8(2)
C75 Si20 Na7 88.15(19)
C74 Si20 Na7 86.6(2)
N14 Si20 Na11 43.97(14)
C76 Si20 Na11 101.9(2)
C75 Si20 Na11 73.7(2)
C74 Si20 Na11 151.5(2)
Na7 Si20 Na11 64.98(5)
Si1 C1 H1A 109.5
Si1 C1 H1B 109.5
H1A C1 H1B 109.5
Si1 C1 H1C 109.5
H1A C1 H1C 109.5
H1B C1 H1C 109.5
Si1 N1 Si2 126.0(2)
Si1 N1 Na2 105.68(19)
Si2 N1 Na2 108.90(19)
Si1 N1 Na1 105.72(19)
Si2 N1 Na1 110.33(19)
Na2 N1 Na1 96.00(15)
C34 O1 C35 113.5(4)
C34 O1 Na6 121.0(4)
C35 O1 Na6 119.7(3)
C92 O3 C91 109.5(6)
C91 O3 C92A 133.9(14)
C92 O3 Na12 124.3(6)
C91 O3 Na12 121.0(4)
C92A O3 Na12 101.4(14)
Si5 N3 Si6 123.8(2)
Si5 N3 Na4 107.49(19)
Si6 N3 Na4 112.03(19)
Si5 N3 Na3 110.23(19)
Si6 N3 Na3 104.47(19)
Na4 N3 Na3 94.95(14)
Si1 C3 H3A 109.5
Si1 C3 H3B 109.5
H3A C3 H3B 109.5
Si1 C3 H3C 109.5
H3A C3 H3C 109.5
H3B C3 H3C 109.5
Si2 C4 H4A 109.5
Si2 C4 H4B 109.5
H4A C4 H4B 109.5
Si2 C4 H4C 109.5
H4A C4 H4C 109.5
H4B C4 H4C 109.5
C100 O4 C99 113.1(5)
C100 O4 Na12 120.6(4)
C99 O4 Na12 121.6(4)
Si7 N4 Si8 128.6(3)
Si7 N4 Na5 107.7(2)
Si8 N4 Na5 107.5(2)
Si7 N4 Na4 108.6(2)
Si8 N4 Na4 101.86(19)
Na5 N4 Na4 98.47(16)
Si2 C5 H5A 109.5
Si2 C5 H5B 109.5
H5A C5 H5B 109.5
Si2 C5 H5C 109.5
H5A C5 H5C 109.5
H5B C5 H5C 109.5
Si9 N5 Si10 125.4(2)
Si9 N5 Na1 113.9(2)
Si10 N5 Na1 105.23(19)
Si9 N5 Na5 105.97(19)
Si10 N5 Na5 108.0(2)
Na1 N5 Na5 93.67(15)
Si2 C6 H6A 109.5
Si2 C6 H6B 109.5
H6A C6 H6B 109.5
Si2 C6 H6C 109.5
H6A C6 H6C 109.5
H6B C6 H6C 109.5
C31 N6 C33 110.6(5)
C31 N6 C32 107.9(5)
C33 N6 C32 110.3(5)
C31 N6 Na6 109.1(3)
C33 N6 Na6 101.9(3)
C32 N6 Na6 117.0(4)
C38 N7 C37 111.2(6)
C38 N7 C36 109.0(5)
C37 N7 C36 108.5(5)
C38 N7 Na6 113.6(4)
C37 N7 Na6 113.3(4)
C36 N7 Na6 100.5(3)
Si3 C7 H7A 109.5
Si3 C7 H7B 109.5
H7A C7 H7B 109.5
Si3 C7 H7C 109.5
H7A C7 H7C 109.5
H7B C7 H7C 109.5
Si3 C8 H8A 109.5
Si3 C8 H8B 109.5
H8A C8 H8B 109.5
Si3 C8 H8C 109.5
H8A C8 H8C 109.5
H8B C8 H8C 109.5
Si3 C9 H9A 109.5
Si3 C9 H9B 109.5
H9A C9 H9B 109.5
Si3 C9 H9C 109.5
H9A C9 H9C 109.5
H9B C9 H9C 109.5
Si4 C10 H10A 109.5
Si4 C10 H10B 109.5
H10A C10 H10B 109.5
Si4 C10 H10C 109.5
H10A C10 H10C 109.5
H10B C10 H10C 109.5
Si12 N10 Si11 125.1(2)
Si12 N10 Na8 104.31(19)
Si11 N10 Na8 110.7(2)
Si12 N10 Na7 110.8(2)
Si11 N10 Na7 107.27(19)
Na8 N10 Na7 94.34(14)
Si4 C11 H11A 109.5
Si4 C11 H11B 109.5
H11A C11 H11B 109.5
Si4 C11 H11C 109.5
H11A C11 H11C 109.5
H11B C11 H11C 109.5
Si13 N11 Si14 127.3(2)
Si13 N11 Na8 103.1(2)
Si14 N11 Na8 110.4(2)
Si13 N11 Na9 112.0(2)
Si14 N11 Na9 103.6(2)
Na8 N11 Na9 96.27(15)
Si4 C12 H12A 109.5
Si4 C12 H12B 109.5
H12A C12 H12B 109.5
Si4 C12 H12C 109.5
H12A C12 H12C 109.5
H12B C12 H12C 109.5
Si15 N12 Si16 124.9(2)
Si15 N12 Na10 109.4(2)
Si16 N12 Na10 109.4(2)
Si15 N12 Na9 103.1(2)
Si16 N12 Na9 109.7(2)
Na10 N12 Na9 96.44(15)
C90 N16 C89 107.4(6)
C90 N16 C88 110.1(6)
C89 N16 C88 111.3(6)
C90 N16 Na12 100.2(4)
C89 N16 Na12 117.4(4)
C88 N16 Na12 109.8(5)
Si6 C16 H16A 109.5
Si6 C16 H16B 109.5
H16A C16 H16B 109.5
Si6 C16 H16C 109.5
H16A C16 H16C 109.5
H16B C16 H16C 109.5
Si5 C15 H15A 109.5
Si5 C15 H15B 109.5
H15A C15 H15B 109.5
Si5 C15 H15C 109.5
H15A C15 H15C 109.5
H15B C15 H15C 109.5
Si20 N14 Si19 125.2(2)
Si20 N14 Na7 108.0(2)
Si19 N14 Na7 106.7(2)
Si20 N14 Na11 107.0(2)
Si19 N14 Na11 109.8(2)
Na7 N14 Na11 96.15(16)
Si5 C14 H14A 109.5
Si5 C14 H14B 109.5
H14A C14 H14B 109.5
Si5 C14 H14C 109.5
H14A C14 H14C 109.5
H14B C14 H14C 109.5
Si18 N13 Si17 125.5(2)
Si18 N13 Na11 111.3(2)
Si17 N13 Na11 104.6(2)
Si18 N13 Na10 106.3(2)
Si17 N13 Na10 108.4(2)
Na11 N13 Na10 97.19(15)
Si5 C13 H13A 109.5
Si5 C13 H13B 109.5
H13A C13 H13B 109.5
Si5 C13 H13C 109.5
H13A C13 H13C 109.5
H13B C13 H13C 109.5
C96 N18 C98 110.2(5)
C96 N18 C97 106.5(5)
C98 N18 C97 112.3(5)
C96 N18 Na12 118.2(4)
C98 N18 Na12 102.8(3)
C97 N18 Na12 107.0(3)
Si6 C18 H18A 109.5
Si6 C18 H18B 109.5
H18A C18 H18B 109.5
Si6 C18 H18C 109.5
H18A C18 H18C 109.5
H18B C18 H18C 109.5
C102 N17 C101 111.9(6)
C102 N17 C103 109.5(5)
C101 N17 C103 108.5(5)
C102 N17 Na12 115.2(4)
C101 N17 Na12 100.7(3)
C103 N17 Na12 110.6(4)
Si6 C17 H17A 109.5
Si6 C17 H17B 109.5
H17A C17 H17B 109.5
Si6 C17 H17C 109.5
H17A C17 H17C 109.5
H17B C17 H17C 109.5
Si7 C19 H19A 109.5
Si7 C19 H19B 109.5
H19A C19 H19B 109.5
Si7 C19 H19C 109.5
H19A C19 H19C 109.5
H19B C19 H19C 109.5
Si7 C20 H20A 109.5
Si7 C20 H20B 109.5
H20A C20 H20B 109.5
Si7 C20 H20C 109.5
H20A C20 H20C 109.5
H20B C20 H20C 109.5
Si7 C21 H21A 109.5
Si7 C21 H21B 109.5
H21A C21 H21B 109.5
Si7 C21 H21C 109.5
H21A C21 H21C 109.5
H21B C21 H21C 109.5
Si8 C22 H22A 109.5
Si8 C22 H22B 109.5
H22A C22 H22B 109.5
Si8 C22 H22C 109.5
H22A C22 H22C 109.5
H22B C22 H22C 109.5
Si8 C24 H24A 109.5
Si8 C24 H24B 109.5
H24A C24 H24B 109.5
Si8 C24 H24C 109.5
H24A C24 H24C 109.5
H24B C24 H24C 109.5
Si8 C23 H23A 109.5
Si8 C23 H23B 109.5
H23A C23 H23B 109.5
Si8 C23 H23C 109.5
H23A C23 H23C 109.5
H23B C23 H23C 109.5
Si9 C25 H25A 109.5
Si9 C25 H25B 109.5
H25A C25 H25B 109.5
Si9 C25 H25C 109.5
H25A C25 H25C 109.5
H25B C25 H25C 109.5
Si9 C26 H26A 109.5
Si9 C26 H26B 109.5
H26A C26 H26B 109.5
Si9 C26 H26C 109.5
H26A C26 H26C 109.5
H26B C26 H26C 109.5
Si10 C29 H29A 109.5
Si10 C29 H29B 109.5
H29A C29 H29B 109.5
Si10 C29 H29C 109.5
H29A C29 H29C 109.5
H29B C29 H29C 109.5
Si10 C28 H28A 109.5
Si10 C28 H28B 109.5
H28A C28 H28B 109.5
Si10 C28 H28C 109.5
H28A C28 H28C 109.5
H28B C28 H28C 109.5
Si9 C27 H27A 109.5
Si9 C27 H27B 109.5
H27A C27 H27B 109.5
Si9 C27 H27C 109.5
H27A C27 H27C 109.5
H27B C27 H27C 109.5
Si1 C2 H2A 109.5
Si1 C2 H2B 109.5
H2A C2 H2B 109.5
Si1 C2 H2C 109.5
H2A C2 H2C 109.5
H2B C2 H2C 109.5
Si3 N2 Si4 125.0(2)
Si3 N2 Na2 113.9(2)
Si4 N2 Na2 103.6(2)
Si3 N2 Na3 104.3(2)
Si4 N2 Na3 110.6(2)
Na2 N2 Na3 95.54(15)
Si10 C30 H30A 109.5
Si10 C30 H30B 109.5
H30A C30 H30B 109.5
Si10 C30 H30C 109.5
H30A C30 H30C 109.5
H30B C30 H30C 109.5
N6 C31 H31A 109.5
N6 C31 H31B 109.5
H31A C31 H31B 109.5
N6 C31 H31C 109.5
H31A C31 H31C 109.5
H31B C31 H31C 109.5
N6 C32 H32A 109.5
N6 C32 H32B 109.5
H32A C32 H32B 109.5
N6 C32 H32C 109.5
H32A C32 H32C 109.5
H32B C32 H32C 109.5
N6 C33 C34 114.1(5)
N6 C33 H33A 108.7
C34 C33 H33A 108.7
N6 C33 H33B 108.7
C34 C33 H33B 108.7
H33A C33 H33B 107.6
O1 C34 C33 108.6(5)
O1 C34 H34A 110.0
C33 C34 H34A 110.0
O1 C34 H34B 110.0
C33 C34 H34B 110.0
H34A C34 H34B 108.4
O1 C35 C36 108.6(4)
O1 C35 H35A 110.0
C36 C35 H35A 110.0
O1 C35 H35B 110.0
C36 C35 H35B 110.0
H35A C35 H35B 108.4
C35 C36 N7 114.6(5)
C35 C36 H36A 108.6
N7 C36 H36A 108.6
C35 C36 H36B 108.6
N7 C36 H36B 108.6
H36A C36 H36B 107.6
N7 C37 H37A 109.5
N7 C37 H37B 109.5
H37A C37 H37B 109.5
N7 C37 H37C 109.5
H37A C37 H37C 109.5
H37B C37 H37C 109.5
N7 C38 H38A 109.5
N7 C38 H38B 109.5
H38A C38 H38B 109.5
N7 C38 H38C 109.5
H38A C38 H38C 109.5
H38B C38 H38C 109.5
Si11 C47 H47A 109.5
Si11 C47 H47B 109.5
H47A C47 H47B 109.5
Si11 C47 H47C 109.5
H47A C47 H47C 109.5
H47B C47 H47C 109.5
Si11 C48 H48A 109.5
Si11 C48 H48B 109.5
H48A C48 H48B 109.5
Si11 C48 H48C 109.5
H48A C48 H48C 109.5
H48B C48 H48C 109.5
Si11 C49 H49A 109.5
Si11 C49 H49B 109.5
H49A C49 H49B 109.5
Si11 C49 H49C 109.5
H49A C49 H49C 109.5
H49B C49 H49C 109.5
Si12 C50 H50A 109.5
Si12 C50 H50B 109.5
H50A C50 H50B 109.5
Si12 C50 H50C 109.5
H50A C50 H50C 109.5
H50B C50 H50C 109.5
Si12 C51 H51A 109.5
Si12 C51 H51B 109.5
H51A C51 H51B 109.5
Si12 C51 H51C 109.5
H51A C51 H51C 109.5
H51B C51 H51C 109.5
Si12 C52 H52A 109.5
Si12 C52 H52B 109.5
H52A C52 H52B 109.5
Si12 C52 H52C 109.5
H52A C52 H52C 109.5
H52B C52 H52C 109.5
Si13 C53 H53A 109.5
Si13 C53 H53B 109.5
H53A C53 H53B 109.5
Si13 C53 H53C 109.5
H53A C53 H53C 109.5
H53B C53 H53C 109.5
Si13 C54 H54A 109.5
Si13 C54 H54B 109.5
H54A C54 H54B 109.5
Si13 C54 H54C 109.5
H54A C54 H54C 109.5
H54B C54 H54C 109.5
Si13 C55 H55A 109.5
Si13 C55 H55B 109.5
H55A C55 H55B 109.5
Si13 C55 H55C 109.5
H55A C55 H55C 109.5
H55B C55 H55C 109.5
Si14 C56 H56A 109.5
Si14 C56 H56B 109.5
H56A C56 H56B 109.5
Si14 C56 H56C 109.5
H56A C56 H56C 109.5
H56B C56 H56C 109.5
Si14 C57 H57A 109.5
Si14 C57 H57B 109.5
H57A C57 H57B 109.5
Si14 C57 H57C 109.5
H57A C57 H57C 109.5
H57B C57 H57C 109.5
Si14 C58 H58A 109.5
Si14 C58 H58B 109.5
H58A C58 H58B 109.5
Si14 C58 H58C 109.5
H58A C58 H58C 109.5
H58B C58 H58C 109.5
Si15 C59 H59A 109.5
Si15 C59 H59B 109.5
H59A C59 H59B 109.5
Si15 C59 H59C 109.5
H59A C59 H59C 109.5
H59B C59 H59C 109.5
Si15 C60 H60A 109.5
Si15 C60 H60B 109.5
H60A C60 H60B 109.5
Si15 C60 H60C 109.5
H60A C60 H60C 109.5
H60B C60 H60C 109.5
Si15 C61 H61A 109.5
Si15 C61 H61B 109.5
H61A C61 H61B 109.5
Si15 C61 H61C 109.5
H61A C61 H61C 109.5
H61B C61 H61C 109.5
Si16 C62 H62A 109.5
Si16 C62 H62B 109.5
H62A C62 H62B 109.5
Si16 C62 H62C 109.5
H62A C62 H62C 109.5
H62B C62 H62C 109.5
Si16 C63 H63A 109.5
Si16 C63 H63B 109.5
H63A C63 H63B 109.5
Si16 C63 H63C 109.5
H63A C63 H63C 109.5
H63B C63 H63C 109.5
Si16 C64 H64A 109.5
Si16 C64 H64B 109.5
H64A C64 H64B 109.5
Si16 C64 H64C 109.5
H64A C64 H64C 109.5
H64B C64 H64C 109.5
Si17 C65 H65A 109.5
Si17 C65 H65B 109.5
H65A C65 H65B 109.5
Si17 C65 H65C 109.5
H65A C65 H65C 109.5
H65B C65 H65C 109.5
Si17 C66 H66A 109.5
Si17 C66 H66B 109.5
H66A C66 H66B 109.5
Si17 C66 H66C 109.5
H66A C66 H66C 109.5
H66B C66 H66C 109.5
Si17 C67 H67A 109.5
Si17 C67 H67B 109.5
H67A C67 H67B 109.5
Si17 C67 H67C 109.5
H67A C67 H67C 109.5
H67B C67 H67C 109.5
Si18 C68 H68A 109.5
Si18 C68 H68B 109.5
H68A C68 H68B 109.5
Si18 C68 H68C 109.5
H68A C68 H68C 109.5
H68B C68 H68C 109.5
Si18 C69 H69A 109.5
Si18 C69 H69B 109.5
H69A C69 H69B 109.5
Si18 C69 H69C 109.5
H69A C69 H69C 109.5
H69B C69 H69C 109.5
Si18 C70 H70A 109.5
Si18 C70 H70B 109.5
H70A C70 H70B 109.5
Si18 C70 H70C 109.5
H70A C70 H70C 109.5
H70B C70 H70C 109.5
Si19 C71 H71A 109.5
Si19 C71 H71B 109.5
H71A C71 H71B 109.5
Si19 C71 H71C 109.5
H71A C71 H71C 109.5
H71B C71 H71C 109.5
Si19 C72 H72A 109.5
Si19 C72 H72B 109.5
H72A C72 H72B 109.5
Si19 C72 H72C 109.5
H72A C72 H72C 109.5
H72B C72 H72C 109.5
Si19 C73 H73A 109.5
Si19 C73 H73B 109.5
H73A C73 H73B 109.5
Si19 C73 H73C 109.5
H73A C73 H73C 109.5
H73B C73 H73C 109.5
Si20 C74 H74A 109.5
Si20 C74 H74B 109.5
H74A C74 H74B 109.5
Si20 C74 H74C 109.5
H74A C74 H74C 109.5
H74B C74 H74C 109.5
Si20 C75 H75A 109.5
Si20 C75 H75B 109.5
H75A C75 H75B 109.5
Si20 C75 H75C 109.5
H75A C75 H75C 109.5
H75B C75 H75C 109.5
Si20 C76 H76A 109.5
Si20 C76 H76B 109.5
H76A C76 H76B 109.5
Si20 C76 H76C 109.5
H76A C76 H76C 109.5
H76B C76 H76C 109.5
N16 C88 H88A 109.5
N16 C88 H88B 109.5
H88A C88 H88B 109.5
N16 C88 H88C 109.5
H88A C88 H88C 109.5
H88B C88 H88C 109.5
N16 C89 H89A 109.5
N16 C89 H89B 109.5
H89A C89 H89B 109.5
N16 C89 H89C 109.5
H89A C89 H89C 109.5
H89B C89 H89C 109.5
N16 C90 C91 114.3(6)
N16 C90 H90A 108.7
C91 C90 H90A 108.7
N16 C90 H90B 108.7
C91 C90 H90B 108.7
H90A C90 H90B 107.6
O3 C91 C90 109.6(5)
O3 C91 H91A 109.7
C90 C91 H91A 109.7
O3 C91 H91B 109.7
C90 C91 H91B 109.7
H91A C91 H91B 108.2
C95 N15 C94 108.5(7)
C95 N15 C93 109.4(8)
C94 N15 C93 110.4(7)
C95 N15 Na12 111.0(6)
C94 N15 Na12 114.6(5)
C93 N15 Na12 102.8(5)
O3 C92 C93 105.6(7)
O3 C92 H92A 110.6
C93 C92 H92A 110.6
O3 C92 H92B 110.6
C93 C92 H92B 110.6
H92A C92 H92B 108.7
N15 C93 C92 115.0(7)
N15 C93 H93A 108.5
C92 C93 H93A 108.5
N15 C93 H93B 108.5
C92 C93 H93B 108.5
H93A C93 H93B 107.5
N15 C94 H94A 109.5
N15 C94 H94B 109.5
H94A C94 H94B 109.5
N15 C94 H94C 109.5
H94A C94 H94C 109.5
H94B C94 H94C 109.5
N15 C95 H95A 109.5
N15 C95 H95B 109.5
H95A C95 H95B 109.5
N15 C95 H95C 109.5
H95A C95 H95C 109.5
H95B C95 H95C 109.5
N18 C96 H96A 109.5
N18 C96 H96B 109.5
H96A C96 H96B 109.5
N18 C96 H96C 109.5
H96A C96 H96C 109.5
H96B C96 H96C 109.5
N18 C97 H97A 109.5
N18 C97 H97B 109.5
H97A C97 H97B 109.5
N18 C97 H97C 109.5
H97A C97 H97C 109.5
H97B C97 H97C 109.5
N18 C98 C99 113.8(5)
N18 C98 H98A 108.8
C99 C98 H98A 108.8
N18 C98 H98B 108.8
C99 C98 H98B 108.8
H98A C98 H98B 107.7
O4 C99 C98 108.8(6)
O4 C99 H99A 109.9
C98 C99 H99A 109.9
O4 C99 H99B 109.9
C98 C99 H99B 109.9
H99A C99 H99B 108.3
O4 C100 C101 108.1(6)
O4 C100 H10D 110.1
C101 C100 H10D 110.1
O4 C100 H10E 110.1
C101 C100 H10E 110.1
H10D C100 H10E 108.4
N17 C101 C100 112.8(6)
N17 C101 H10F 109.0
C100 C101 H10F 109.0
N17 C101 H10G 109.0
C100 C101 H10G 109.0
H10F C101 H10G 107.8
N17 C102 H10H 109.5
N17 C102 H10I 109.5
H10H C102 H10I 109.5
N17 C102 H10J 109.5
H10H C102 H10J 109.5
H10I C102 H10J 109.5
N17 C103 H10K 109.5
N17 C103 H10L 109.5
H10K C103 H10L 109.5
N17 C103 H10M 109.5
H10K C103 H10M 109.5
H10L C103 H10M 109.5
C41 N8 C40 111.6(8)
C41 N8 C39 107.6(12)
C40 N8 C39 111.9(11)
C41 N8 Na6 104.1(8)
C40 N8 Na6 105.2(10)
C39 N8 Na6 116.2(7)
C44 N9 C45 108.7(11)
C44 N9 C46 110.7(12)
C45 N9 C46 111.4(14)
C44 N9 Na6 101.9(9)
C45 N9 Na6 114.2(11)
C46 N9 Na6 109.5(9)
C43 O2 C42 113.1(6)
C43 O2 Na6 122.4(4)
C42 O2 Na6 120.6(4)
N8 C39 H39A 109.5
N8 C39 H39B 109.5
H39A C39 H39B 109.5
N8 C39 H39C 109.5
H39A C39 H39C 109.5
H39B C39 H39C 109.5
N8 C40 H40X 109.5
N8 C40 H40Y 109.5
H40X C40 H40Y 109.5
N8 C40 H40Z 109.5
H40X C40 H40Z 109.5
H40Y C40 H40Z 109.5
N8 C41 C42 114.9(9)
N8 C41 H41A 108.5
C42 C41 H41A 108.5
N8 C41 H41B 108.5
C42 C41 H41B 108.5
H41A C41 H41B 107.5
O2 C42 C41 109.3(7)
O2 C42 H43A 109.8
C41 C42 H43A 109.8
O2 C42 H43B 109.8
C41 C42 H43B 109.8
H43A C42 H43B 108.3
O2 C43 C44 109.1(6)
O2 C43 H42X 109.9
C44 C43 H42X 109.9
O2 C43 H42Y 109.9
C44 C43 H42Y 109.9
H42X C43 H42Y 108.3
N9 C44 C43 112.5(9)
N9 C44 H44A 109.1
C43 C44 H44A 109.1
N9 C44 H44B 109.1
C43 C44 H44B 109.1
H44A C44 H44B 107.8
N9 C45 H11X 109.5
N9 C45 H11Y 109.5
H11X C45 H11Y 109.5
N9 C45 H11Z 109.5
H11X C45 H11Z 109.5
H11Y C45 H11Z 109.5
N9 C46 H46A 109.5
N9 C46 H46B 109.5
H46A C46 H46B 109.5
N9 C46 H46C 109.5
H46A C46 H46C 109.5
H46B C46 H46C 109.5
C41' N8' C39' 101(4)
C41' N8' C40' 94(3)
C39' N8' C40' 117(5)
C41' N8' Na6 107(3)
C39' N8' Na6 132(4)
C40' N8' Na6 98(2)
C44' N9' C45' 112(6)
C44' N9' C46' 114(5)
C45' N9' C46' 99(4)
C44' N9' Na6 104(4)
C45' N9' Na6 122(5)
C46' N9' Na6 106(4)
C43' O2' C42' 114.2(19)
C43' O2' Na6 119.5(15)
C42' O2' Na6 123.3(13)
N8' C39' H39D 109.5
N8' C39' H39E 109.5
H39D C39' H39E 109.5
N8' C39' H39F 109.5
H39D C39' H39F 109.5
H39E C39' H39F 109.5
N8' C40' H11J 109.5
N8' C40' H11K 109.5
H11J C40' H11K 109.5
N8' C40' H11I 109.5
H11J C40' H11I 109.5
H11K C40' H11I 109.5
N8' C41' C42' 120(3)
N8' C41' H41C 107.3
C42' C41' H41C 107.3
N8' C41' H41D 107.3
C42' C41' H41D 107.3
H41C C41' H41D 106.9
O2' C42' C41' 107(2)
O2' C42' H42C 110.4
C41' C42' H42C 110.4
O2' C42' H42D 110.4
C41' C42' H42D 110.4
H42C C42' H42D 108.6
O2' C43' C44' 113(3)
O2' C43' H42A 108.9
C44' C43' H42A 108.9
O2' C43' H42B 108.9
C44' C43' H42B 108.9
H42A C43' H42B 107.8
N9' C44' C43' 113(5)
N9' C44' H44C 109.0
C43' C44' H44C 109.0
N9' C44' H44D 109.0
C43' C44' H44D 109.0
H44C C44' H44D 107.8
N9' C45' H11F 109.5
N9' C45' H11G 109.5
H11F C45' H11G 109.5
N9' C45' H11H 109.5
H11F C45' H11H 109.5
H11G C45' H11H 109.5
N9' C46' H11L 109.5
N9' C46' H11M 109.5
H11L C46' H11M 109.5
N9' C46' H11N 109.5
H11L C46' H11N 109.5
H11M C46' H11N 109.5
C95A N15A C93A 108(3)
C95A N15A C94A 109.3(13)
C93A N15A C94A 119(3)
C95A N15A Na12 115(2)
C93A N15A Na12 94.4(18)
C94A N15A Na12 110.9(18)
O3 C92A C93A 128(3)
O3 C92A Na12 50.1(10)
C93A C92A Na12 80.9(17)
O3 C92A H92C 105.3
C93A C92A H92C 105.3
Na12 C92A H92C 143.2
O3 C92A H92D 105.3
C93A C92A H92D 105.3
Na12 C92A H92D 107.1
H92C C92A H92D 106.0
N15A C93A C92A 119(3)
N15A C93A H93C 107.7
C92A C93A H93C 107.7
N15A C93A H93D 107.7
C92A C93A H93D 107.7
H93C C93A H93D 107.1
N15A C94A H94D 109.5
N15A C94A H94E 109.5
H94D C94A H94E 109.5
N15A C94A H94F 109.5
H94D C94A H94F 109.5
H94E C94A H94F 109.5
N15A C95A H95D 109.5
N15A C95A H95E 109.5
H95D C95A H95E 109.5
N15A C95A H95F 109.5
H95D C95A H95F 109.5
H95E C95A H95F 109.5

loop_
_geom_bond_atom_site_label_1
_geom_bond_atom_site_label_2
_geom_bond_distance
I1 Na2 3.105(2)
I1 Na4 3.117(2)
I1 Na1 3.118(2)
I1 Na5 3.123(2)
I1 Na3 3.1383(19)
I2 Na8 3.085(2)
I2 Na9 3.0976(19)
I2 Na7 3.099(2)
I2 Na11 3.103(2)
I2 Na10 3.1073(18)
Na1 N5 2.377(4)
Na1 N1 2.388(4)
Na1 Si10 3.260(2)
Na1 Si1 3.272(2)
Na1 Si2 3.379(2)
Na1 Si9 3.429(2)
Na1 Na5 3.512(3)
Na1 Na2 3.544(3)
Na2 N2 2.379(4)
Na2 N1 2.382(4)
Na2 Si4 3.228(2)
Na2 Si1 3.266(2)
Na2 Si2 3.345(2)
Na2 Si3 3.426(2)
Na2 Na3 3.543(3)
Na3 N2 2.406(4)
Na3 N3 2.414(4)
Na3 Si3 3.261(2)
Na3 Si6 3.280(2)
Na3 Si5 3.389(2)
Na3 Si4 3.395(2)
Na3 Na4 3.547(3)
Na4 N3 2.399(4)
Na4 N4 2.435(4)
Na4 Si8 3.238(2)
Na4 Si5 3.322(2)
Na4 Si7 3.366(2)
Na4 Si6 3.420(2)
Na4 Na5 3.663(3)
Na5 N4 2.401(4)
Na5 N5 2.438(4)
Na5 Si7 3.318(2)
Na5 Si8 3.326(2)
Na5 Si9 3.326(2)
Na5 Si10 3.370(2)
Na6 O2 2.345(5)
Na6 O1 2.356(4)
Na6 O2' 2.367(17)
Na6 N8' 2.57(6)
Na6 N8 2.597(15)
Na6 N6 2.624(5)
Na6 N9 2.64(2)
Na6 N9' 2.67(8)
Na6 N7 2.682(5)
Na7 N14 2.365(4)
Na7 N10 2.369(4)
Na7 Si19 3.271(3)
Na7 Si11 3.291(2)
Na7 Si20 3.296(2)
Na7 Si12 3.356(3)
Na7 Na8 3.473(3)
Na7 Na11 3.548(3)
Na8 N10 2.367(4)
Na8 N11 2.379(4)
Na8 Si13 3.210(2)
Na8 Si12 3.224(2)
Na8 Si11 3.358(2)
Na8 Si14 3.363(2)
Na8 Na9 3.556(3)
Na9 N11 2.396(4)
Na9 N12 2.406(4)
Na9 Si15 3.236(2)
Na9 Si14 3.241(2)
Na9 Si16 3.375(2)
Na9 Si13 3.403(2)
Na9 Na10 3.582(3)
Na10 N12 2.397(4)
Na10 N13 2.412(4)
Na10 Si18 3.308(2)
Na10 Si15 3.357(2)
Na10 Si17 3.357(2)
Na10 Si16 3.362(2)
Na10 Na11 3.594(3)
Na11 N13 2.380(4)
Na11 N14 2.403(4)
Na11 Si17 3.250(2)
Na11 Si20 3.309(2)
Na11 Si19 3.368(2)
Na11 Si18 3.379(2)
Na12 O4 2.350(4)
Na12 O3 2.352(4)
Na12 N18 2.604(5)
Na12 N15 2.625(8)
Na12 N17 2.639(5)
Na12 N15A 2.68(3)
Na12 N16 2.708(6)
Na12 C92A 3.01(3)
Si1 N1 1.682(4)
Si1 C2 1.866(6)
Si1 C3 1.879(5)
Si1 C1 1.894(5)
Si2 N1 1.700(4)
Si2 C6 1.857(5)
Si2 C4 1.883(5)
Si2 C5 1.892(7)
Si3 N2 1.685(5)
Si3 C8 1.883(6)
Si3 C9 1.903(7)
Si3 C7 1.906(7)
Si4 N2 1.693(5)
Si4 C11 1.874(7)
Si4 C12 1.879(6)
Si4 C10 1.883(6)
Si5 N3 1.686(4)
Si5 C13 1.881(6)
Si5 C15 1.882(6)
Si5 C14 1.889(6)
Si6 N3 1.697(4)
Si6 C17 1.864(6)
Si6 C16 1.882(5)
Si6 C18 1.901(6)
Si7 N4 1.673(4)
Si7 C20 1.889(6)
Si7 C21 1.890(5)
Si7 C19 1.890(6)
Si8 N4 1.691(4)
Si8 C22 1.867(6)
Si8 C24 1.869(7)
Si8 C23 1.876(7)
Si9 N5 1.690(4)
Si9 C27 1.878(5)
Si9 C26 1.882(5)
Si9 C25 1.884(6)
Si10 N5 1.693(4)
Si10 C30 1.869(6)
Si10 C29 1.876(6)
Si10 C28 1.888(6)
Si11 N10 1.687(4)
Si11 C48 1.876(6)
Si11 C47 1.878(6)
Si11 C49 1.884(6)
Si12 N10 1.681(4)
Si12 C50 1.876(6)
Si12 C52 1.898(7)
Si12 C51 1.899(8)
Si13 N11 1.681(5)
Si13 C53 1.873(6)
Si13 C54 1.875(6)
Si13 C55 1.891(7)
Si14 N11 1.690(4)
Si14 C58 1.870(6)
Si14 C57 1.881(6)
Si14 C56 1.883(6)
Si15 N12 1.685(4)
Si15 C60 1.863(7)
Si15 C59 1.885(6)
Si15 C61 1.895(7)
Si16 N12 1.692(4)
Si16 C64 1.869(7)
Si16 C62 1.879(6)
Si16 C63 1.880(6)
Si17 N13 1.694(4)
Si17 C66 1.867(7)
Si17 C67 1.888(6)
Si17 C65 1.900(7)
Si18 N13 1.686(4)
Si18 C68 1.871(7)
Si18 C70 1.873(6)
Si18 C69 1.874(6)
Si19 N14 1.681(5)
Si19 C73 1.874(7)
Si19 C71 1.884(7)
Si19 C72 1.898(8)
Si20 N14 1.677(5)
Si20 C76 1.876(6)
Si20 C75 1.892(6)
Si20 C74 1.894(7)
C1 H1A 0.9800
C1 H1B 0.9800
C1 H1C 0.9800
O1 C34 1.418(7)
O1 C35 1.453(7)
O3 C92 1.395(9)
O3 C91 1.429(8)
O3 C92A 1.47(2)
C3 H3A 0.9800
C3 H3B 0.9800
C3 H3C 0.9800
C4 H4A 0.9800
C4 H4B 0.9800
C4 H4C 0.9800
O4 C100 1.424(8)
O4 C99 1.425(7)
C5 H5A 0.9800
C5 H5B 0.9800
C5 H5C 0.9800
C6 H6A 0.9800
C6 H6B 0.9800
C6 H6C 0.9800
N6 C31 1.463(7)
N6 C33 1.465(8)
N6 C32 1.481(8)
N7 C38 1.450(8)
N7 C37 1.464(8)
N7 C36 1.468(7)
C7 H7A 0.9800
C7 H7B 0.9800
C7 H7C 0.9800
C8 H8A 0.9800
C8 H8B 0.9800
C8 H8C 0.9800
C9 H9A 0.9800
C9 H9B 0.9800
C9 H9C 0.9800
C10 H10A 0.9800
C10 H10B 0.9800
C10 H10C 0.9800
C11 H11A 0.9800
C11 H11B 0.9800
C11 H11C 0.9800
C12 H12A 0.9800
C12 H12B 0.9800
C12 H12C 0.9800
N16 C90 1.439(8)
N16 C89 1.463(9)
N16 C88 1.475(9)
C16 H16A 0.9800
C16 H16B 0.9800
C16 H16C 0.9800
C15 H15A 0.9800
C15 H15B 0.9800
C15 H15C 0.9800
C14 H14A 0.9800
C14 H14B 0.9800
C14 H14C 0.9800
C13 H13A 0.9800
C13 H13B 0.9800
C13 H13C 0.9800
N18 C96 1.452(8)
N18 C98 1.454(7)
N18 C97 1.462(7)
C18 H18A 0.9800
C18 H18B 0.9800
C18 H18C 0.9800
N17 C102 1.447(8)
N17 C101 1.477(8)
N17 C103 1.481(8)
C17 H17A 0.9800
C17 H17B 0.9800
C17 H17C 0.9800
C19 H19A 0.9800
C19 H19B 0.9800
C19 H19C 0.9800
C20 H20A 0.9800
C20 H20B 0.9800
C20 H20C 0.9800
C21 H21A 0.9800
C21 H21B 0.9800
C21 H21C 0.9800
C22 H22A 0.9800
C22 H22B 0.9800
C22 H22C 0.9800
C24 H24A 0.9800
C24 H24B 0.9800
C24 H24C 0.9800
C23 H23A 0.9800
C23 H23B 0.9800
C23 H23C 0.9800
C25 H25A 0.9800
C25 H25B 0.9800
C25 H25C 0.9800
C26 H26A 0.9800
C26 H26B 0.9800
C26 H26C 0.9800
C29 H29A 0.9800
C29 H29B 0.9800
C29 H29C 0.9800
C28 H28A 0.9800
C28 H28B 0.9800
C28 H28C 0.9800
C27 H27A 0.9800
C27 H27B 0.9800
C27 H27C 0.9800
C2 H2A 0.9800
C2 H2B 0.9800
C2 H2C 0.9800
C30 H30A 0.9800
C30 H30B 0.9800
C30 H30C 0.9800
C31 H31A 0.9800
C31 H31B 0.9800
C31 H31C 0.9800
C32 H32A 0.9800
C32 H32B 0.9800
C32 H32C 0.9800
C33 C34 1.496(10)
C33 H33A 0.9900
C33 H33B 0.9900
C34 H34A 0.9900
C34 H34B 0.9900
C35 C36 1.463(8)
C35 H35A 0.9900
C35 H35B 0.9900
C36 H36A 0.9900
C36 H36B 0.9900
C37 H37A 0.9800
C37 H37B 0.9800
C37 H37C 0.9800
C38 H38A 0.9800
C38 H38B 0.9800
C38 H38C 0.9800
C47 H47A 0.9800
C47 H47B 0.9800
C47 H47C 0.9800
C48 H48A 0.9800
C48 H48B 0.9800
C48 H48C 0.9800
C49 H49A 0.9800
C49 H49B 0.9800
C49 H49C 0.9800
C50 H50A 0.9800
C50 H50B 0.9800
C50 H50C 0.9800
C51 H51A 0.9800
C51 H51B 0.9800
C51 H51C 0.9800
C52 H52A 0.9800
C52 H52B 0.9800
C52 H52C 0.9800
C53 H53A 0.9800
C53 H53B 0.9800
C53 H53C 0.9800
C54 H54A 0.9800
C54 H54B 0.9800
C54 H54C 0.9800
C55 H55A 0.9800
C55 H55B 0.9800
C55 H55C 0.9800
C56 H56A 0.9800
C56 H56B 0.9800
C56 H56C 0.9800
C57 H57A 0.9800
C57 H57B 0.9800
C57 H57C 0.9800
C58 H58A 0.9800
C58 H58B 0.9800
C58 H58C 0.9800
C59 H59A 0.9800
C59 H59B 0.9800
C59 H59C 0.9800
C60 H60A 0.9800
C60 H60B 0.9800
C60 H60C 0.9800
C61 H61A 0.9800
C61 H61B 0.9800
C61 H61C 0.9800
C62 H62A 0.9800
C62 H62B 0.9800
C62 H62C 0.9800
C63 H63A 0.9800
C63 H63B 0.9800
C63 H63C 0.9800
C64 H64A 0.9800
C64 H64B 0.9800
C64 H64C 0.9800
C65 H65A 0.9800
C65 H65B 0.9800
C65 H65C 0.9800
C66 H66A 0.9800
C66 H66B 0.9800
C66 H66C 0.9800
C67 H67A 0.9800
C67 H67B 0.9800
C67 H67C 0.9800
C68 H68A 0.9800
C68 H68B 0.9800
C68 H68C 0.9800
C69 H69A 0.9800
C69 H69B 0.9800
C69 H69C 0.9800
C70 H70A 0.9800
C70 H70B 0.9800
C70 H70C 0.9800
C71 H71A 0.9800
C71 H71B 0.9800
C71 H71C 0.9800
C72 H72A 0.9800
C72 H72B 0.9800
C72 H72C 0.9800
C73 H73A 0.9800
C73 H73B 0.9800
C73 H73C 0.9800
C74 H74A 0.9800
C74 H74B 0.9800
C74 H74C 0.9800
C75 H75A 0.9800
C75 H75B 0.9800
C75 H75C 0.9800
C76 H76A 0.9800
C76 H76B 0.9800
C76 H76C 0.9800
C88 H88A 0.9800
C88 H88B 0.9800
C88 H88C 0.9800
C89 H89A 0.9800
C89 H89B 0.9800
C89 H89C 0.9800
C90 C91 1.469(10)
C90 H90A 0.9900
C90 H90B 0.9900
C91 H91A 0.9900
C91 H91B 0.9900
N15 C95 1.445(9)
N15 C94 1.474(9)
N15 C93 1.481(9)
C92 C93 1.511(10)
C92 H92A 0.9900
C92 H92B 0.9900
C93 H93A 0.9900
C93 H93B 0.9900
C94 H94A 0.9800
C94 H94B 0.9800
C94 H94C 0.9800
C95 H95A 0.9800
C95 H95B 0.9800
C95 H95C 0.9800
C96 H96A 0.9800
C96 H96B 0.9800
C96 H96C 0.9800
C97 H97A 0.9800
C97 H97B 0.9800
C97 H97C 0.9800
C98 C99 1.480(9)
C98 H98A 0.9900
C98 H98B 0.9900
C99 H99A 0.9900
C99 H99B 0.9900
C100 C101 1.497(9)
C100 H10D 0.9900
C100 H10E 0.9900
C101 H10F 0.9900
C101 H10G 0.9900
C102 H10H 0.9800
C102 H10I 0.9800
C102 H10J 0.9800
C103 H10K 0.9800
C103 H10L 0.9800
C103 H10M 0.9800
N8 C41 1.39(2)
N8 C40 1.476(14)
N8 C39 1.488(13)
N9 C44 1.460(16)
N9 C45 1.46(2)
N9 C46 1.501(16)
O2 C43 1.423(9)
O2 C42 1.423(9)
C39 H39A 0.9800
C39 H39B 0.9800
C39 H39C 0.9800
C40 H40X 0.9800
C40 H40Y 0.9800
C40 H40Z 0.9800
C41 C42 1.479(15)
C41 H41A 0.9900
C41 H41B 0.9900
C42 H43A 0.9900
C42 H43B 0.9900
C43 C44 1.484(13)
C43 H42X 0.9900
C43 H42Y 0.9900
C44 H44A 0.9900
C44 H44B 0.9900
C45 H11X 0.9800
C45 H11Y 0.9800
C45 H11Z 0.9800
C46 H46A 0.9800
C46 H46B 0.9800
C46 H46C 0.9800
N8' C41' 1.45(3)
N8' C39' 1.50(3)
N8' C40' 1.83(8)
N9' C44' 1.37(7)
N9' C45' 1.54(9)
N9' C46' 1.60(6)
O2' C43' 1.38(3)
O2' C42' 1.45(3)
C39' H39D 0.9800
C39' H39E 0.9800
C39' H39F 0.9800
C40' H11J 0.9800
C40' H11K 0.9800
C40' H11I 0.9800
C41' C42' 1.526(14)
C41' H41C 0.9900
C41' H41D 0.9900
C42' H42C 0.9900
C42' H42D 0.9900
C43' C44' 1.53(5)
C43' H42A 0.9900
C43' H42B 0.9900
C44' H44C 0.9900
C44' H44D 0.9900
C45' H11F 0.9800
C45' H11G 0.9800
C45' H11H 0.9800
C46' H11L 0.9800
C46' H11M 0.9800
C46' H11N 0.9800
N15A C95A 1.466(13)
N15A C93A 1.474(13)
N15A C94A 1.481(13)
C92A C93A 1.542(14)
C92A H92C 0.9900
C92A H92D 0.9900
C93A H93C 0.9900
C93A H93D 0.9900
C94A H94D 0.9800
C94A H94E 0.9800
C94A H94F 0.9800
C95A H95D 0.9800
C95A H95E 0.9800
C95A H95F 0.9800

loop_
_geom_torsion_atom_site_label_1
_geom_torsion_atom_site_label_2
_geom_torsion_atom_site_label_3
_geom_torsion_atom_site_label_4
_geom_torsion
C2 Si1 N1 Si2 -44.1(4)
C3 Si1 N1 Si2 77.9(4)
C1 Si1 N1 Si2 -163.2(3)
Na2 Si1 N1 Si2 -128.3(4)
Na1 Si1 N1 Si2 130.6(4)
C2 Si1 N1 Na2 84.2(3)
C3 Si1 N1 Na2 -153.8(2)
C1 Si1 N1 Na2 -34.8(3)
Na1 Si1 N1 Na2 -101.1(2)
C2 Si1 N1 Na1 -174.7(2)
C3 Si1 N1 Na1 -52.7(3)
C1 Si1 N1 Na1 66.2(2)
Na2 Si1 N1 Na1 101.1(2)
C6 Si2 N1 Si1 -55.4(4)
C4 Si2 N1 Si1 -174.7(3)
C5 Si2 N1 Si1 67.6(4)
Na2 Si2 N1 Si1 127.0(4)
Na1 Si2 N1 Si1 -128.8(4)
C6 Si2 N1 Na2 177.6(2)
C4 Si2 N1 Na2 58.2(3)
C5 Si2 N1 Na2 -59.5(3)
Na1 Si2 N1 Na2 104.2(2)
C6 Si2 N1 Na1 73.4(3)
C4 Si2 N1 Na1 -45.9(3)
C5 Si2 N1 Na1 -163.6(3)
Na2 Si2 N1 Na1 -104.2(2)
C13 Si5 N3 Si6 -169.2(3)
C15 Si5 N3 Si6 71.7(4)
C14 Si5 N3 Si6 -50.6(4)
Na4 Si5 N3 Si6 -133.2(4)
Na3 Si5 N3 Si6 124.6(4)
C13 Si5 N3 Na4 -36.1(3)
C15 Si5 N3 Na4 -155.2(2)
C14 Si5 N3 Na4 82.6(3)
Na3 Si5 N3 Na4 -102.3(2)
C13 Si5 N3 Na3 66.2(3)
C15 Si5 N3 Na3 -52.9(3)
C14 Si5 N3 Na3 -175.2(3)
Na4 Si5 N3 Na3 102.3(2)
C17 Si6 N3 Si5 69.7(4)
C16 Si6 N3 Si5 -171.8(3)
C18 Si6 N3 Si5 -52.7(4)
Na3 Si6 N3 Si5 -127.0(3)
Na4 Si6 N3 Si5 131.4(4)
C17 Si6 N3 Na4 -61.7(3)
C16 Si6 N3 Na4 56.8(3)
C18 Si6 N3 Na4 175.9(2)
Na3 Si6 N3 Na4 101.6(2)
C17 Si6 N3 Na3 -163.3(2)
C16 Si6 N3 Na3 -44.7(3)
C18 Si6 N3 Na3 74.3(3)
Na4 Si6 N3 Na3 -101.6(2)
C20 Si7 N4 Si8 69.8(4)
C21 Si7 N4 Si8 -170.3(3)
C19 Si7 N4 Si8 -52.1(4)
Na5 Si7 N4 Si8 -131.2(4)
Na4 Si7 N4 Si8 123.1(4)
C20 Si7 N4 Na5 -159.0(3)
C21 Si7 N4 Na5 -39.1(3)
C19 Si7 N4 Na5 79.1(3)
Na4 Si7 N4 Na5 -105.7(2)
C20 Si7 N4 Na4 -53.3(3)
C21 Si7 N4 Na4 66.6(3)
C19 Si7 N4 Na4 -175.2(3)
Na5 Si7 N4 Na4 105.7(2)
C22 Si8 N4 Si7 113.5(4)
C24 Si8 N4 Si7 -128.7(4)
C23 Si8 N4 Si7 -11.3(5)
Na4 Si8 N4 Si7 -125.8(4)
Na5 Si8 N4 Si7 131.3(4)
C22 Si8 N4 Na5 -17.8(4)
C24 Si8 N4 Na5 100.0(4)
C23 Si8 N4 Na5 -142.6(3)
Na4 Si8 N4 Na5 102.9(2)
C22 Si8 N4 Na4 -120.7(3)
C24 Si8 N4 Na4 -3.0(4)
C23 Si8 N4 Na4 114.4(3)
Na5 Si8 N4 Na4 -102.9(2)
C27 Si9 N5 Si10 -170.3(3)
C26 Si9 N5 Si10 69.6(4)
C25 Si9 N5 Si10 -52.4(4)
Na5 Si9 N5 Si10 126.7(4)
Na1 Si9 N5 Si10 -131.8(4)
C27 Si9 N5 Na1 -38.5(3)
C26 Si9 N5 Na1 -158.5(2)
C25 Si9 N5 Na1 79.4(3)
Na5 Si9 N5 Na1 -101.5(2)
C27 Si9 N5 Na5 63.0(3)
C26 Si9 N5 Na5 -57.0(3)
C25 Si9 N5 Na5 -179.1(2)
Na1 Si9 N5 Na5 101.5(2)
C30 Si10 N5 Si9 175.3(3)
C29 Si10 N5 Si9 -64.4(4)
C28 Si10 N5 Si9 58.6(4)
Na1 Si10 N5 Si9 135.0(4)
Na5 Si10 N5 Si9 -125.8(4)
C30 Si10 N5 Na1 40.2(3)
C29 Si10 N5 Na1 160.6(2)
C28 Si10 N5 Na1 -76.4(3)
Na5 Si10 N5 Na1 99.1(2)
C30 Si10 N5 Na5 -58.9(3)
C29 Si10 N5 Na5 61.5(3)
C28 Si10 N5 Na5 -175.6(3)
Na1 Si10 N5 Na5 -99.1(2)
C50 Si12 N10 Si11 -160.7(3)
C52 Si12 N10 Si11 -42.0(5)
C51 Si12 N10 Si11 82.8(4)
Na8 Si12 N10 Si11 128.8(4)
Na7 Si12 N10 Si11 -130.9(4)
C50 Si12 N10 Na8 70.6(3)
C52 Si12 N10 Na8 -170.7(4)
C51 Si12 N10 Na8 -46.0(3)
Na7 Si12 N10 Na8 100.4(2)
C50 Si12 N10 Na7 -29.8(3)
C52 Si12 N10 Na7 88.9(4)
C51 Si12 N10 Na7 -146.4(3)
Na8 Si12 N10 Na7 -100.4(2)
C48 Si11 N10 Si12 -45.8(4)
C47 Si11 N10 Si12 -166.3(3)
C49 Si11 N10 Si12 75.1(4)
Na7 Si11 N10 Si12 132.2(4)
Na8 Si11 N10 Si12 -126.1(4)
C48 Si11 N10 Na8 80.3(3)
C47 Si11 N10 Na8 -40.2(3)
C49 Si11 N10 Na8 -158.8(3)
Na7 Si11 N10 Na8 -101.7(2)
C48 Si11 N10 Na7 -178.1(3)
C47 Si11 N10 Na7 61.5(3)
C49 Si11 N10 Na7 -57.2(3)
Na8 Si11 N10 Na7 101.7(2)
C53 Si13 N11 Si14 -160.1(3)
C54 Si13 N11 Si14 -38.5(4)
C55 Si13 N11 Si14 84.1(4)
Na8 Si13 N11 Si14 128.8(4)
Na9 Si13 N11 Si14 -128.8(4)
C53 Si13 N11 Na8 71.1(3)
C54 Si13 N11 Na8 -167.2(3)
C55 Si13 N11 Na8 -44.7(3)
Na9 Si13 N11 Na8 102.4(2)
C53 Si13 N11 Na9 -31.3(3)
C54 Si13 N11 Na9 90.3(3)
C55 Si13 N11 Na9 -147.1(3)
Na8 Si13 N11 Na9 -102.4(2)
C58 Si14 N11 Si13 -38.4(5)
C57 Si14 N11 Si13 -159.0(3)
C56 Si14 N11 Si13 82.2(4)
Na9 Si14 N11 Si13 131.9(4)
Na8 Si14 N11 Si13 -125.9(4)
C58 Si14 N11 Na8 87.5(4)
C57 Si14 N11 Na8 -33.1(3)
C56 Si14 N11 Na8 -151.9(3)
Na9 Si14 N11 Na8 -102.1(2)
C58 Si14 N11 Na9 -170.3(3)
C57 Si14 N11 Na9 69.0(3)
C56 Si14 N11 Na9 -49.7(3)
Na8 Si14 N11 Na9 102.1(2)
C60 Si15 N12 Si16 -46.1(5)
C59 Si15 N12 Si16 -166.6(3)
C61 Si15 N12 Si16 78.0(4)
Na9 Si15 N12 Si16 125.8(4)
Na10 Si15 N12 Si16 -132.4(4)
C60 Si15 N12 Na10 86.3(4)
C59 Si15 N12 Na10 -34.1(3)
C61 Si15 N12 Na10 -149.5(3)
Na9 Si15 N12 Na10 -101.8(2)
C60 Si15 N12 Na9 -171.9(4)
C59 Si15 N12 Na9 67.6(3)
C61 Si15 N12 Na9 -47.8(4)
Na10 Si15 N12 Na9 101.8(2)
C64 Si16 N12 Si15 -41.7(4)
C62 Si16 N12 Si15 79.7(4)
C63 Si16 N12 Si15 -161.8(3)
Na10 Si16 N12 Si15 132.4(4)
Na9 Si16 N12 Si15 -122.9(4)
C64 Si16 N12 Na10 -174.2(3)
C62 Si16 N12 Na10 -52.7(3)
C63 Si16 N12 Na10 65.8(3)
Na9 Si16 N12 Na10 104.6(2)
C64 Si16 N12 Na9 81.2(3)
C62 Si16 N12 Na9 -157.3(3)
C63 Si16 N12 Na9 -38.8(3)
Na10 Si16 N12 Na9 -104.6(2)
C76 Si20 N14 Si19 -49.5(4)
C75 Si20 N14 Si19 -168.3(3)
C74 Si20 N14 Si19 73.3(4)
Na7 Si20 N14 Si19 126.8(4)
Na11 Si20 N14 Si19 -130.6(4)
C76 Si20 N14 Na7 -176.3(2)
C75 Si20 N14 Na7 64.8(3)
C74 Si20 N14 Na7 -53.5(3)
Na11 Si20 N14 Na7 102.6(2)
C76 Si20 N14 Na11 81.2(3)
C75 Si20 N14 Na11 -37.7(3)
C74 Si20 N14 Na11 -156.1(3)
Na7 Si20 N14 Na11 -102.6(2)
C73 Si19 N14 Si20 74.2(4)
C71 Si19 N14 Si20 -167.0(4)
C72 Si19 N14 Si20 -47.6(4)
Na7 Si19 N14 Si20 -127.4(4)
Na11 Si19 N14 Si20 129.5(4)
C73 Si19 N14 Na7 -158.4(3)
C71 Si19 N14 Na7 -39.6(4)
C72 Si19 N14 Na7 79.8(3)
Na11 Si19 N14 Na7 -103.1(3)
C73 Si19 N14 Na11 -55.3(4)
C71 Si19 N14 Na11 63.5(4)
C72 Si19 N14 Na11 -177.1(3)
Na7 Si19 N14 Na11 103.1(3)
C68 Si18 N13 Si17 -166.5(3)
C70 Si18 N13 Si17 74.2(4)
C69 Si18 N13 Si17 -47.0(4)
Na10 Si18 N13 Si17 -127.8(4)
Na11 Si18 N13 Si17 127.5(4)
C68 Si18 N13 Na11 66.0(3)
C70 Si18 N13 Na11 -53.3(3)
C69 Si18 N13 Na11 -174.5(3)
Na10 Si18 N13 Na11 104.7(2)
C68 Si18 N13 Na10 -38.7(3)
C70 Si18 N13 Na10 -158.0(2)
C69 Si18 N13 Na10 80.8(3)
Na11 Si18 N13 Na10 -104.7(2)
C66 Si17 N13 Si18 87.7(4)
C67 Si17 N13 Si18 -36.0(5)
C65 Si17 N13 Si18 -154.4(3)
Na11 Si17 N13 Si18 -130.2(4)
Na10 Si17 N13 Si18 126.9(4)
C66 Si17 N13 Na11 -142.1(3)
C67 Si17 N13 Na11 94.2(3)
C65 Si17 N13 Na11 -24.2(3)
Na10 Si17 N13 Na11 -102.9(2)
C66 Si17 N13 Na10 -39.2(4)
C67 Si17 N13 Na10 -162.9(3)
C65 Si17 N13 Na10 78.7(3)
Na11 Si17 N13 Na10 102.9(2)
C8 Si3 N2 Si4 -45.1(4)
C9 Si3 N2 Si4 77.6(4)
C7 Si3 N2 Si4 -163.6(3)
Na3 Si3 N2 Si4 -128.5(4)
Na2 Si3 N2 Si4 128.6(4)
C8 Si3 N2 Na2 -173.7(3)
C9 Si3 N2 Na2 -51.0(4)
C7 Si3 N2 Na2 67.8(3)
Na3 Si3 N2 Na2 102.8(3)
C8 Si3 N2 Na3 83.5(3)
C9 Si3 N2 Na3 -153.9(3)
C7 Si3 N2 Na3 -35.0(3)
Na2 Si3 N2 Na3 -102.8(3)
C11 Si4 N2 Si3 85.9(4)
C12 Si4 N2 Si3 -36.4(4)
C10 Si4 N2 Si3 -155.6(3)
Na2 Si4 N2 Si3 -132.7(4)
Na3 Si4 N2 Si3 125.9(4)
C11 Si4 N2 Na2 -141.4(3)
C12 Si4 N2 Na2 96.3(3)
C10 Si4 N2 Na2 -23.0(3)
Na3 Si4 N2 Na2 -101.4(2)
C11 Si4 N2 Na3 -40.0(3)
C12 Si4 N2 Na3 -162.3(3)
C10 Si4 N2 Na3 78.4(3)
Na2 Si4 N2 Na3 101.4(2)
C31 N6 C33 C34 -63.5(6)
C32 N6 C33 C34 177.1(5)
Na6 N6 C33 C34 52.3(5)
C35 O1 C34 C33 179.3(5)
Na6 O1 C34 C33 26.2(6)
N6 C33 C34 O1 -55.6(7)
C34 O1 C35 C36 175.2(5)
Na6 O1 C35 C36 -31.4(6)
O1 C35 C36 N7 59.9(6)
C38 N7 C36 C35 -172.2(5)
C37 N7 C36 C35 66.5(7)
Na6 N7 C36 C35 -52.6(5)
C89 N16 C90 C91 176.9(6)
C88 N16 C90 C91 -61.8(8)
Na12 N16 C90 C91 53.8(7)
C92 O3 C91 C90 -178.4(7)
C92A O3 C91 C90 180(3)
Na12 O3 C91 C90 26.0(8)
N16 C90 C91 O3 -57.9(8)
C91 O3 C92 C93 174.8(7)
C92A O3 C92 C93 -9(5)
Na12 O3 C92 C93 -30.6(10)
C95 N15 C93 C92 68.5(11)
C94 N15 C93 C92 -172.2(8)
Na12 N15 C93 C92 -49.6(9)
O3 C92 C93 N15 55.1(11)
C96 N18 C98 C99 179.9(6)
C97 N18 C98 C99 -61.7(7)
Na12 N18 C98 C99 53.0(6)
C100 O4 C99 C98 177.4(7)
Na12 O4 C99 C98 21.6(9)
N18 C98 C99 O4 -52.7(9)
C99 O4 C100 C101 175.2(7)
Na12 O4 C100 C101 -28.8(9)
C102 N17 C101 C100 68.5(8)
C103 N17 C101 C100 -170.5(7)
Na12 N17 C101 C100 -54.4(7)
O4 C100 C101 N17 59.1(9)
C40 N8 C41 C42 -61.7(14)
C39 N8 C41 C42 175.1(9)
Na6 N8 C41 C42 51.2(9)
C43 O2 C42 C41 -179.7(7)
Na6 O2 C42 C41 22.2(8)
N8 C41 C42 O2 -52.1(11)
C42 O2 C43 C44 -177.7(7)
Na6 O2 C43 C44 -20.0(9)
C45 N9 C44 C43 -175.9(13)
C46 N9 C44 C43 61.4(15)
Na6 N9 C44 C43 -55.0(10)
O2 C43 C44 N9 53.4(12)
C39' N8' C41' C42' -178(4)
C40' N8' C41' C42' 63(4)
Na6 N8' C41' C42' -37(5)
C43' O2' C42' C41' 177(2)
Na6 O2' C42' C41' -22(3)
N8' C41' C42' O2' 40(5)
C42' O2' C43' C44' -175(2)
Na6 O2' C43' C44' 24(3)
C45' N9' C44' C43' -179(4)
C46' N9' C44' C43' -68(6)
Na6 N9' C44' C43' 48(4)
O2' C43' C44' N9' -52(5)
C92 O3 C92A C93A 174(9)
C91 O3 C92A C93A 178(3)
Na12 O3 C92A C93A -24(5)
C92 O3 C92A Na12 -162(5)
C91 O3 C92A Na12 -157(2)
C95A N15A C93A C92A 81(4)
C94A N15A C93A C92A -154(3)
Na12 N15A C93A C92A -37(4)
O3 C92A C93A N15A 52(6)
Na12 C92A C93A N15A 33(3)
